data_7709224
loop_
_publ_author_name
'N\"o\&sler, Maite'
'Hunger, David'
'Reichert, Felix'
'Winkler, Mario'
'Reimann, Marc'
'Klein, Johannes'
'Suhr, Simon'
'Suntrup, Lisa'
'Beerhues, Julia'
'Kaupp, Martin'
'van Slageren, Joris'
'Sarkar, Biprajit'

_publ_section_title
;
 Spin-state control of cobalt(II) and iron(II) complexes with
 click-derived tripodal ligands through non-covalent and fluorine-specific
 interactions.
;
_journal_issue 48
_journal_name_full 'Dalton transactions (Cambridge, England : 2003)'
_journal_page_first 18097
_journal_page_last 18106
_journal_paper_doi 10.1039/d1dt03535e
_journal_volume 50
_journal_year 2021
_chemical_formula_moiety '2(C30 H15 Co0.5 F15 N10), 2(B F4), 1.35(C7 H8), 0.65(C4 H8 O)'
_chemical_formula_sum 'C72.05 H46 B2 Co F38 N20 O0.65'
_chemical_formula_weight 2004.823
_space_group_crystal_system triclinic
_space_group_IT_number 2
_space_group_name_Hall '-P 1'
_space_group_name_H-M_alt 'P -1'
_symmetry_Int_Tables_number 2
_audit_creation_date 2021-11-05
_audit_creation_method
;
Olex2 1.5
(compiled 2021.10.07 svn.r9718050b for OlexSys, GUI svn.r6410)
;
_audit_update_record
;
2021-11-09 deposited with the CCDC.	2021-12-01 downloaded from the CCDC.
;
_cell_angle_alpha 68.616(2)
_cell_angle_beta 80.878(3)
_cell_angle_gamma 86.182(3)
_cell_formula_units_Z 2
_cell_length_a 11.6982(10)
_cell_length_b 18.9258(13)
_cell_length_c 19.4058(16)
_cell_measurement_reflns_used 11515
_cell_measurement_temperature 100(2)
_cell_measurement_theta_max 26.437
_cell_measurement_theta_min 2.233
_cell_volume 3949.9(5)
_computing_cell_refinement 'APEX3 (Bruker, 2015)'
_computing_data_collection 'APEX3 (Bruker, 2015)'
_computing_data_reduction 'SAINT+ (Bruker, 2009)'
_computing_molecular_graphics 'Olex2 1.5 (Dolomanov et al., 2009)'
_computing_publication_material 'Olex2 1.5 (Dolomanov et al., 2009)'
_computing_structure_refinement 'olex2.refine 1.5 (Bourhis et al., 2015)'
_computing_structure_solution 'olex2.solve (Bourhis et al., 2015), intrinsic phasing'
_diffrn_ambient_temperature 100.01
_diffrn_measured_fraction_theta_full 0.9987
_diffrn_measured_fraction_theta_max 0.9971
_diffrn_measurement_device_type 'Bruker D8 Venture'
_diffrn_measurement_method 'Omega + Phi Scans'
_diffrn_radiation_type 'Mo K\a'
_diffrn_radiation_wavelength 0.71073
_diffrn_reflns_av_R_equivalents 0.0737
_diffrn_reflns_av_unetI/netI 0.0546
_diffrn_reflns_Laue_measured_fraction_full 0.9987
_diffrn_reflns_Laue_measured_fraction_max 0.9971
_diffrn_reflns_limit_h_max 14
_diffrn_reflns_limit_h_min -14
_diffrn_reflns_limit_k_max 22
_diffrn_reflns_limit_k_min -23
_diffrn_reflns_limit_l_max 24
_diffrn_reflns_limit_l_min -24
_diffrn_reflns_number 72484
_diffrn_reflns_point_group_measured_fraction_full 0.9987
_diffrn_reflns_point_group_measured_fraction_max 0.9971
_diffrn_reflns_theta_full 25.2417
_diffrn_reflns_theta_max 26.44
_diffrn_reflns_theta_min 2.23
_exptl_absorpt_coefficient_mu 0.367
_exptl_absorpt_correction_T_max 0.7454
_exptl_absorpt_correction_T_min 0.6823
_exptl_absorpt_correction_type multi-scan
_exptl_absorpt_process_details
;
SADABS-2014/5 (Bruker,2014/5) was used for absorption correction.
wR2(int) was 0.1127 before and 0.0582 after correction.
The Ratio of minimum to maximum transmission is 0.9153.
The \l/2 correction factor is Not present.
;
_exptl_crystal_colour clear
_exptl_crystal_colour_lustre clear
_exptl_crystal_density_diffrn 1.686
_exptl_crystal_description block
_exptl_crystal_F_000 2007.473
_exptl_crystal_size_max 0.44
_exptl_crystal_size_mid 0.33
_exptl_crystal_size_min 0.11
_refine_diff_density_max 1.5601
_refine_diff_density_min -0.9186
_refine_diff_density_rms 0.1419
_refine_ls_d_res_high 0.7982
_refine_ls_d_res_low 9.1196
_refine_ls_goodness_of_fit_ref 1.0882
_refine_ls_hydrogen_treatment constr
_refine_ls_matrix_type full
_refine_ls_number_constraints 94
_refine_ls_number_parameters 1350
_refine_ls_number_reflns 16211
_refine_ls_number_restraints 414
_refine_ls_restrained_S_all 1.0734
_refine_ls_R_factor_all 0.1008
_refine_ls_R_factor_gt 0.0650
_refine_ls_shift/su_max -0.0500
_refine_ls_shift/su_mean 0.0011
_refine_ls_structure_factor_coef Fsqd
_refine_ls_weighting_details 'w=1/[\s^2^(Fo^2^)+(0.0487P)^2^+11.3117P] where P=(Fo^2^+2Fc^2^)/3'
_refine_ls_weighting_scheme calc
_refine_ls_wR_factor_gt 0.1389
_refine_ls_wR_factor_ref 0.1598
_reflns_Friedel_coverage 0.0
_reflns_limit_h_max 14
_reflns_limit_h_min -14
_reflns_limit_k_max 23
_reflns_limit_k_min -21
_reflns_limit_l_max 24
_reflns_limit_l_min 0
_reflns_number_gt 11515
_reflns_number_total 16211
_reflns_threshold_expression I>=2u(I)
_cod_data_source_file d1dt03535e2.cif
_cod_data_source_block bip226_a
_cod_original_cell_volume 3949.9(6)
_cod_database_code 7709224
_olex2_refinement_description
;
1. Fixed Uiso
 At 1.2 times of:
  All C(H) groups, All C(H,H) groups, All C(H,H,H,H) groups
 At 1.5 times of:
  All C(H,H,H) groups
2. Restrained distances
 C9-C14 = C9-C19 = C15-C16
 1.39 with sigma of 0.02
 C8-C9
 1.51 with sigma of 0.02
 C14-C15 = C16-C18 = C18-C19
 1.38 with sigma of 0.02
 C14-C16
 2.39 with sigma of 0.04
 C9-C18
 2.41 with sigma of 0.04
 C15-C18 = C16-C19
 2.4 with sigma of 0.04
 C8-C14 = C8-C19
 2.52 with sigma of 0.04
 C9-C15
 2.42 with sigma of 0.04
 C27A-F28B \\sim C4-F28C
 with sigma of 0.04
 F29A-C29A \\sim F29B-C2
 with sigma of 0.02
 C29A-F28B \\sim C2-F28C
 with sigma of 0.04
 F25A-C25A \\sim F25B-C6
 with sigma of 0.02
 C9-C18 \\sim C9-C15 \\sim C19-C16 \\sim C14-C19 \\sim C15-C18 \\sim C14-C16
 with sigma of 0.04
 C24A-C29A \\sim C1-C2
 with sigma of 0.02
 C24A-C25A \\sim C1-C6
 with sigma of 0.02
 C29A-C28A \\sim C2-C3
 with sigma of 0.02
 C8-C19 \\sim C8-C14
 with sigma of 0.04
 C28A-C27A \\sim C3-C4
 with sigma of 0.02
 C24A-C26A \\sim C1-C5
 with sigma of 0.04
 C28A-F28B \\sim C3-F28C
 with sigma of 0.02
 C29A-C25A \\sim C2-C6
 with sigma of 0.04
 C28A-C26A \\sim C3-C5
 with sigma of 0.04
 C27A-C26A \\sim C4-C5
 with sigma of 0.02
 C9-C14 \\sim C14-C15 \\sim C15-C16 \\sim C16-C18 \\sim C18-C19 \\sim C19-C9
 with sigma of 0.02
 C27A-F27B \\sim C4-F27C
 with sigma of 0.02
 C26A-C25A \\sim C5-C6
 with sigma of 0.02
 C26A-F26B \\sim C5-F26C
 with sigma of 0.02
 C29A-C27A \\sim C2-C4
 with sigma of 0.04
 C28A-F27B \\sim C3-F27C
 with sigma of 0.04
 C27A-C25A \\sim C4-C6
 with sigma of 0.04
 C27A-F26B \\sim C4-F26C
 with sigma of 0.04
 C26A-F27B \\sim C5-F27C
 with sigma of 0.04
 N22A-C24A \\sim N22A-C1
 with sigma of 0.04
 C25A-F26B \\sim C6-F26C
 with sigma of 0.04
 F29A-C24A \\sim F29B-C1
 with sigma of 0.04
 F29A-C28A \\sim F29B-C3
 with sigma of 0.04
 F25A-C24A \\sim F25B-C1
 with sigma of 0.04
 F25A-C26A \\sim F25B-C5
 with sigma of 0.04
 C24A-C28A \\sim C1-C3
 with sigma of 0.04
 C7-C1 \\sim C7-C24A
 with sigma of 0.001
3. Restrained planarity
 C8, C9, C14, C15, C16, C18, C19
 with sigma of 0.1
4. Uiso/Uaniso restraints and constraints
C8 \\sim C9 \\sim C14 \\sim C15 \\sim C16 \\sim C18 \\sim C19: within 2A with
sigma of 0.04 and sigma for terminal atoms of 0.08 within 2A
C8 \\sim C9 \\sim C14 \\sim C19 \\sim C15 \\sim C18 \\sim C16: within 2A with
sigma of 0.01 and sigma for terminal atoms of 0.02 within 2A
C11 \\sim O1 \\sim C12 \\sim C10 \\sim C13: within 2A with sigma of 0.01 and
sigma for terminal atoms of 0.02 within 2A
5. Rigid body (RIGU) restrains
 F29A, F26B, F25A, F28B, C24A, C25A, C29A, F31A, C28A, F27B, C27A, C26A
 with sigma for 1-2 distances of 0.001 and sigma for 1-3 distances of 0.001
 F29B, C7, C5, F25B, F27C, C1, C6, C2, F28C, C3, F26C, C4
 with sigma for 1-2 distances of 0.001 and sigma for 1-3 distances of 0.001
 C203, C206, C205, C201, C204, C202, C200
 with sigma for 1-2 distances of 0.001 and sigma for 1-3 distances of 0.001
6. Others
 Sof(F29B)=Sof(F25B)=Sof(C1)=Sof(C2)=Sof(C3)=Sof(C4)=Sof(C5)=Sof(C6)=Sof(H7bc)=
 Sof(H7bd)=Sof(F28C)=Sof(F27C)=Sof(F26C)=1-FVAR(1)
 Sof(F29A)=Sof(F25A)=Sof(C24A)=Sof(C29A)=Sof(C28A)=Sof(C27A)=Sof(C26A)=
 Sof(C25A)=Sof(F28B)=Sof(F27B)=Sof(F26B)=Sof(H7aa)=Sof(H7ab)=FVAR(1)
 Fixed Sof: F31A(0.75) F20(0.25) O1(0.65) C10(0.65) H10e(0.65) H10f(0.65)
 H10g(0.65) C11(0.65) H11(0.65) C12(0.65) H12(0.65) C13(0.65) H13e(0.65)
 H13f(0.65) H13g(0.65) C8(0.35) H8a(0.35) H8b(0.35) H8c(0.35) C9(0.35)
 C14(0.35) H14(0.35) C15(0.35) H15(0.35) C16(0.35) H16(0.35) C18(0.35)
 H18(0.35) C19(0.35) H19(0.35)
7.a Riding coordinates:
 C10(H10e,H10f,H10g), C13(H13e,H13f,H13g), C8(H8a,H8b,H8c)
7.b Secondary CH2 refined with riding coordinates:
 C10A(H10a,H10b), C10B(H10c,H10d), C20A(H20a,H20b), C13B(H13c,H13d), C13A(H13a,
 H13b), C20B(H20c,H20d), C30A(H30a,H30b), C23B(H23a,H23b), C30B(H30c,H30d),
 C33A(H33a,H33b), C33B(H33c,H33d), C7(H7aa,H7ab), C7(H7bc,H7bd)
7.c Aromatic/amide H refined with riding coordinates:
 C12A(H12A), C206(H206), C205(H205), C204(H204), C203(H203), C202(H202),
 C12B(H12B), C22A(H22A), C22B(H22B), C32B(H32B), C32A(H32A), C11(H11), C12(H12),
  C14(H14), C15(H15), C16(H16), C18(H18), C19(H19)
7.d Fitted hexagon refined as free rotating group:
 C24A(C29A,C28A,C27A,C26A,C25A), C1(C2,C3,C4,C5,C6)
7.e Idealised Me refined as rotating group:
 C200(H20e,H20f,H20g)
;
_olex2_submission_special_instructions 'No special instructions were received'

loop_
_space_group_symop_id
_space_group_symop_operation_xyz
1 x,y,z
2 -x,-y,-z

loop_
_atom_site_label
_atom_site_type_symbol
_atom_site_fract_x
_atom_site_fract_y
_atom_site_fract_z
_atom_site_U_iso_or_equiv
_atom_site_adp_type
_atom_site_occupancy
_atom_site_site_symmetry_order
_atom_site_refinement_flags_posn
_atom_site_refinement_flags_adp
_atom_site_refinement_flags_occupancy
_atom_site_disorder_group
Co1 Co 0.0 0.5 0.5 0.01444(15) Uani 1.000000 2 S T P .
N1 N 0.1861(2) 0.52753(15) 0.46682(17) 0.0161(6) Uani 1.000000 1 . . . .
F1 F -0.0665(2) 0.76139(13) 0.53964(14) 0.0330(6) Uani 1.000000 1 . . . .
B1 B -0.0180(4) 0.8215(2) 0.5500(3) 0.0235(9) Uani 1.000000 1 . . . .
F2 F -0.09828(19) 0.84648(13) 0.59775(14) 0.0315(5) Uani 1.000000 1 . . . .
Co2 Co 0.5 1.0 0.5 0.01037(14) Uani 1.000000 2 S T P .
B2 B 0.5253(4) 1.3506(2) 0.4581(3) 0.0245(9) Uani 1.000000 1 . . . .
F3 F 0.0077(2) 0.88001(15) 0.48168(14) 0.0418(6) Uani 1.000000 1 . . . .
F4 F 0.08233(19) 0.79792(13) 0.58237(14) 0.0307(5) Uani 1.000000 1 . . . .
F6 F 0.42274(19) 1.35639(12) 0.42712(12) 0.0260(5) Uani 1.000000 1 . . . .
F5 F 0.5795(3) 1.28211(15) 0.46474(15) 0.0488(7) Uani 1.000000 1 . . . .
F8 F 0.5976(2) 1.40934(16) 0.41212(15) 0.0465(7) Uani 1.000000 1 . . . .
F7 F 0.4969(2) 1.35595(13) 0.52842(12) 0.0305(5) Uani 1.000000 1 . . . .
N1B N 0.3089(2) 1.01058(15) 0.53411(15) 0.0118(6) Uani 1.000000 1 . . . .
N10A N 0.0727(2) 0.39797(15) 0.56321(16) 0.0164(6) Uani 1.000000 1 . . . .
F10A F 0.2200(2) 0.11172(12) 0.74761(14) 0.0315(5) Uani 1.000000 1 . . . .
C10A C 0.2570(3) 0.46541(19) 0.5141(2) 0.0181(7) Uani 1.000000 1 . . . .
H10a H 0.3284(3) 0.45706(19) 0.4829(2) 0.0217(9) Uiso 1.000000 1 R . . .
H10b H 0.2800(3) 0.48034(19) 0.5538(2) 0.0217(9) Uiso 1.000000 1 R . . .
N11A N 0.0277(3) 0.32961(16) 0.59474(18) 0.0198(7) Uani 1.000000 1 . . . .
N10B N 0.4316(2) 0.94415(15) 0.43852(15) 0.0131(6) Uani 1.000000 1 . . . .
F10B F 0.62900(19) 0.76497(12) 0.29871(13) 0.0278(5) Uani 1.000000 1 . . . .
C10B C 0.2439(3) 0.99185(19) 0.48279(19) 0.0155(7) Uani 1.000000 1 . . . .
H10c H 0.1703(3) 0.96687(19) 0.51087(19) 0.0187(8) Uiso 1.000000 1 R . . .
H10d H 0.2252(3) 1.03912(19) 0.44237(19) 0.0187(8) Uiso 1.000000 1 R . . .
F11A F 0.1264(3) 0.04985(16) 0.89238(16) 0.0550(8) Uani 1.000000 1 . . . .
C11A C 0.1893(3) 0.39368(19) 0.54885(19) 0.0162(7) Uani 1.000000 1 . . . .
N12A N 0.1169(2) 0.28150(16) 0.60170(16) 0.0166(6) Uani 1.000000 1 . . . .
N11B N 0.4765(2) 0.89646(15) 0.40579(16) 0.0156(6) Uani 1.000000 1 . . . .
F11B F 0.7194(2) 0.82492(15) 0.15381(14) 0.0395(6) Uani 1.000000 1 . . . .
C11B C 0.3145(3) 0.94046(18) 0.44966(18) 0.0139(7) Uani 1.000000 1 . . . .
F12A F -0.0999(3) 0.07456(17) 0.93539(14) 0.0564(8) Uani 1.000000 1 . . . .
C12A C 0.2187(3) 0.31833(19) 0.5735(2) 0.0178(7) Uani 1.000000 1 . . . .
H12A H 0.2942(3) 0.29660(19) 0.5714(2) 0.0214(9) Uiso 1.000000 1 R . . .
N20A N 0.0310(3) 0.55919(16) 0.57154(17) 0.0183(6) Uani 1.000000 1 . . . .
C206 C 0.4709(5) 1.1298(3) 0.1202(3) 0.0591(12) Uani 1.000000 1 . U . .
H206 H 0.4136(5) 1.1566(3) 0.0906(3) 0.0709(14) Uiso 1.000000 1 R . . .
C205 C 0.4467(5) 1.1072(3) 0.1996(3) 0.0582(12) Uani 1.000000 1 . U . .
H205 H 0.3744(5) 1.1179(3) 0.2241(3) 0.0699(14) Uiso 1.000000 1 R . . .
C204 C 0.5317(5) 1.0703(3) 0.2374(3) 0.0574(12) Uani 1.000000 1 . U . .
H204 H 0.5191(5) 1.0555(3) 0.2903(3) 0.0688(14) Uiso 1.000000 1 R . . .
C203 C 0.6338(6) 1.0531(4) 0.2046(4) 0.0747(16) Uani 1.000000 1 . U . .
H203 H 0.6894(6) 1.0244(4) 0.2347(4) 0.0897(19) Uiso 1.000000 1 R . . .
C202 C 0.6598(6) 1.0769(4) 0.1265(4) 0.0674(14) Uani 1.000000 1 . U . .
H202 H 0.7339(6) 1.0678(4) 0.1030(4) 0.0809(16) Uiso 1.000000 1 R . . .
C201 C 0.5760(5) 1.1132(3) 0.0859(4) 0.0591(11) Uani 1.000000 1 . U . .
C200 C 0.6028(7) 1.1366(4) 0.0013(4) 0.0794(17) Uani 1.000000 1 . U . .
H20e H 0.550(3) 1.1780(19) -0.0222(4) 0.119(3) Uiso 1.000000 1 GR . . .
H20f H 0.6831(14) 1.154(3) -0.0154(5) 0.119(3) Uiso 1.000000 1 GR . . .
H20g H 0.592(4) 1.0931(9) -0.0130(4) 0.119(3) Uiso 1.000000 1 GR . . .
C19B C 0.5677(3) 0.8185(2) 0.2519(2) 0.0204(8) Uani 1.000000 1 . . . .
C20A C 0.2042(3) 0.59972(19) 0.4776(2) 0.0207(8) Uani 1.000000 1 . . . .
H20a H 0.2869(3) 0.60484(19) 0.4804(2) 0.0248(10) Uiso 1.000000 1 R . . .
H20b H 0.1817(3) 0.64350(19) 0.4350(2) 0.0248(10) Uiso 1.000000 1 R . . .
C19A C -0.0733(3) 0.1779(2) 0.7368(2) 0.0228(8) Uani 1.000000 1 . . . .
C18B C 0.6151(3) 0.8489(2) 0.1775(2) 0.0270(9) Uani 1.000000 1 . . . .
C18A C -0.1208(4) 0.1471(2) 0.8113(2) 0.0302(10) Uani 1.000000 1 . . . .
C17B C 0.5563(4) 0.9049(2) 0.1279(2) 0.0301(9) Uani 1.000000 1 . . . .
C17A C -0.0537(4) 0.1046(2) 0.8634(2) 0.0364(11) Uani 1.000000 1 . . . .
C16B C 0.4508(4) 0.9297(2) 0.1524(2) 0.0257(9) Uani 1.000000 1 . . . .
C16A C 0.0604(4) 0.0934(2) 0.8415(2) 0.0321(10) Uani 1.000000 1 . . . .
C15B C 0.4048(3) 0.8987(2) 0.2268(2) 0.0183(7) Uani 1.000000 1 . . . .
C15A C 0.1079(3) 0.1258(2) 0.7671(2) 0.0228(8) Uani 1.000000 1 . . . .
C14B C 0.4611(3) 0.84230(19) 0.27862(19) 0.0170(7) Uani 1.000000 1 . . . .
F14B F 0.30071(18) 0.92357(11) 0.25012(12) 0.0234(5) Uani 1.000000 1 . . . .
C14A C 0.0427(3) 0.16960(19) 0.7126(2) 0.0180(7) Uani 1.000000 1 . . . .
C13B C 0.4067(3) 0.80690(18) 0.35904(19) 0.0152(7) Uani 1.000000 1 . . . .
H13c H 0.3320(3) 0.78386(18) 0.36125(19) 0.0182(8) Uiso 1.000000 1 R . . .
H13d H 0.4580(3) 0.76601(18) 0.38631(19) 0.0182(8) Uiso 1.000000 1 R . . .
F13B F 0.3917(2) 0.98281(13) 0.10450(13) 0.0380(6) Uani 1.000000 1 . . . .
F14A F -0.14360(19) 0.21539(13) 0.68698(14) 0.0308(5) Uani 1.000000 1 . . . .
C13A C 0.0943(3) 0.19914(19) 0.6314(2) 0.0192(8) Uani 1.000000 1 . . . .
H13a H 0.1680(3) 0.17175(19) 0.6251(2) 0.0230(9) Uiso 1.000000 1 R . . .
H13b H 0.0410(3) 0.18819(19) 0.6019(2) 0.0230(9) Uiso 1.000000 1 R . . .
N12B N 0.3867(2) 0.86323(15) 0.39559(16) 0.0144(6) Uani 1.000000 1 . . . .
F12B F 0.6032(2) 0.93515(17) 0.05589(13) 0.0467(7) Uani 1.000000 1 . . . .
C12B C 0.2853(3) 0.88783(18) 0.42235(18) 0.0148(7) Uani 1.000000 1 . . . .
H12B H 0.2098(3) 0.87217(18) 0.42235(18) 0.0178(8) Uiso 1.000000 1 R . . .
F13A F -0.2336(2) 0.15768(16) 0.83254(15) 0.0454(7) Uani 1.000000 1 . . . .
N21A N -0.0258(3) 0.57047(17) 0.63126(17) 0.0201(7) Uani 1.000000 1 . . . .
N20B N 0.4587(2) 1.10995(15) 0.42947(15) 0.0128(6) Uani 1.000000 1 . . . .
F20B F 0.4342(2) 1.29612(14) 0.16098(13) 0.0375(6) Uani 1.000000 1 . . . .
C20B C 0.2881(3) 1.09144(18) 0.52610(19) 0.0141(7) Uani 1.000000 1 . . . .
H20c H 0.3112(3) 1.10043(18) 0.56912(19) 0.0169(8) Uiso 1.000000 1 R . . .
H20d H 0.2049(3) 1.10431(18) 0.52461(19) 0.0169(8) Uiso 1.000000 1 R . . .
C21A C 0.1315(3) 0.59815(19) 0.5486(2) 0.0184(7) Uani 1.000000 1 . . . .
N22A N 0.0413(3) 0.61663(17) 0.64539(18) 0.0216(7) Uani 1.000000 1 D . . .
N21B N 0.5135(2) 1.16149(15) 0.36957(16) 0.0152(6) Uani 1.000000 1 . . . .
F21B F 0.5949(3) 1.28730(16) 0.04770(14) 0.0514(8) Uani 1.000000 1 . . . .
C21B C 0.3586(3) 1.13949(18) 0.45486(19) 0.0129(7) Uani 1.000000 1 . . . .
C22A C 0.1390(3) 0.6355(2) 0.5960(2) 0.0219(8) Uani 1.000000 1 . . . .
H22A H 0.1994(3) 0.6674(2) 0.5944(2) 0.0263(10) Uiso 1.000000 1 R . . .
N30A N 0.3498(3) 0.64577(17) 0.32135(19) 0.0267(7) Uani 1.000000 1 . . . .
C29B C 0.6925(4) 1.2717(2) 0.2454(2) 0.0255(9) Uani 1.000000 1 . . . .
F30A F 0.6100(4) 0.44862(15) 0.23229(17) 0.0893(14) Uani 1.000000 1 . . . .
C30A C 0.2124(3) 0.5373(2) 0.3864(2) 0.0190(8) Uani 1.000000 1 . . . .
H30a H 0.2064(3) 0.4873(2) 0.3820(2) 0.0228(9) Uiso 1.000000 1 R . . .
H30b H 0.1524(3) 0.5710(2) 0.3598(2) 0.0228(9) Uiso 1.000000 1 R . . .
F29A F -0.2371(4) 0.6177(3) 0.7308(3) 0.0376(11) Uani 0.582(4) 1 D U . 1
C28B C 0.7739(4) 1.2645(2) 0.1895(3) 0.0339(10) Uani 1.000000 1 . . . .
C27B C 0.7409(4) 1.2687(2) 0.1232(2) 0.0364(11) Uani 1.000000 1 . . . .
C26B C 0.6268(4) 1.2796(2) 0.1135(2) 0.0336(10) Uani 1.000000 1 . . . .
C25B C 0.5456(3) 1.2851(2) 0.1716(2) 0.0237(8) Uani 1.000000 1 . . . .
F25A F 0.1197(6) 0.5602(3) 0.8223(3) 0.0521(14) Uani 0.582(4) 1 D U . 1
C24B C 0.5762(3) 1.28202(19) 0.2381(2) 0.0195(8) Uani 1.000000 1 . . . .
F24B F 0.7282(2) 1.26885(15) 0.30866(13) 0.0384(6) Uani 1.000000 1 . . . .
C24A C -0.0569(5) 0.5903(3) 0.7746(2) 0.032(2) Uani 0.582(4) 1 D U . 1
C29A C -0.1757(5) 0.5798(3) 0.7838(3) 0.0403(18) Uani 0.582(4) 1 DG U . 1
C28A C -0.2313(4) 0.5285(3) 0.8501(3) 0.0453(15) Uani 0.582(4) 1 DG U . 1
C27A C -0.1682(5) 0.4876(3) 0.9073(2) 0.0465(15) Uani 0.582(4) 1 DG U . 1
C26A C -0.0495(5) 0.4982(3) 0.8982(2) 0.0547(19) Uani 0.582(4) 1 DG U . 1
C25A C 0.0061(4) 0.5495(3) 0.8318(3) 0.0399(15) Uani 0.582(4) 1 DG U . 1
C23B C 0.4895(3) 1.29516(19) 0.2978(2) 0.0227(8) Uani 1.000000 1 . . . .
H23a H 0.4233(3) 1.32476(19) 0.2750(2) 0.0272(10) Uiso 1.000000 1 R . . .
H23b H 0.5255(3) 1.32551(19) 0.3207(2) 0.0272(10) Uiso 1.000000 1 R . . .
F23B F 0.8866(2) 1.25548(18) 0.19803(17) 0.0556(8) Uani 1.000000 1 . . . .
N22B N 0.4467(2) 1.22368(15) 0.35659(16) 0.0156(6) Uani 1.000000 1 . . . .
F22B F 0.8208(3) 1.26272(17) 0.06757(16) 0.0596(9) Uani 1.000000 1 . . . .
C22B C 0.3505(3) 1.21273(19) 0.4076(2) 0.0174(7) Uani 1.000000 1 . . . .
H22B H 0.2902(3) 1.24832(19) 0.4100(2) 0.0209(9) Uiso 1.000000 1 R . . .
N31A N 0.4570(3) 0.65707(18) 0.28980(19) 0.0287(8) Uani 1.000000 1 . . . .
N30B N 0.1167(3) 1.02463(17) 0.66790(18) 0.0246(7) Uani 1.000000 1 . . . .
F30B F -0.1469(3) 0.75735(15) 0.77569(17) 0.0635(10) Uani 1.000000 1 . . . .
C30B C 0.2776(3) 0.95886(19) 0.61326(18) 0.0156(7) Uani 1.000000 1 . . . .
H30c H 0.3297(3) 0.96933(19) 0.64385(18) 0.0187(8) Uiso 1.000000 1 R . . .
H30d H 0.2927(3) 0.90598(19) 0.61567(18) 0.0187(8) Uiso 1.000000 1 R . . .
F31A F 0.5840(9) 0.4475(3) 0.0929(4) 0.115(3) Uani 0.750000 1 . U . 1
C31A C 0.3286(3) 0.5695(2) 0.3477(2) 0.0200(8) Uani 1.000000 1 . . . .
N32A N 0.5052(3) 0.58868(18) 0.29639(18) 0.0245(7) Uani 1.000000 1 . . . .
N31B N 0.0079(3) 1.01447(17) 0.69758(19) 0.0292(8) Uani 1.000000 1 . . . .
F31B F -0.1365(4) 0.65970(16) 0.9155(2) 0.0878(14) Uani 1.000000 1 . . . .
C31B C 0.1555(3) 0.96423(18) 0.64803(19) 0.0159(7) Uani 1.000000 1 . . . .
F32A F 0.6143(5) 0.5755(2) -0.02496(19) 0.1126(19) Uani 1.000000 1 . . . .
C33A C 0.6233(3) 0.5831(3) 0.2610(2) 0.0330(10) Uani 1.000000 1 . . . .
H33a H 0.6682(3) 0.6272(3) 0.2573(2) 0.0396(12) Uiso 1.000000 1 R . . .
H33b H 0.6607(3) 0.5365(3) 0.2921(2) 0.0396(12) Uiso 1.000000 1 R . . .
N32B N -0.0230(3) 0.94729(17) 0.69701(18) 0.0231(7) Uani 1.000000 1 . . . .
F32B F -0.1187(4) 0.71189(19) 1.02532(19) 0.0882(13) Uani 1.000000 1 . . . .
C32B C 0.0667(3) 0.91468(19) 0.6665(2) 0.0199(8) Uani 1.000000 1 . . . .
H32B H 0.0678(3) 0.86752(19) 0.6595(2) 0.0239(9) Uiso 1.000000 1 R . . .
F33A F 0.6296(3) 0.70975(14) -0.00840(16) 0.0523(8) Uani 1.000000 1 . . . .
C34A C 0.6246(3) 0.5812(2) 0.1841(2) 0.0307(10) Uani 1.000000 1 . . . .
C33B C -0.1389(3) 0.9177(2) 0.7319(3) 0.0332(10) Uani 1.000000 1 . . . .
H33c H -0.1926(3) 0.9603(2) 0.7323(3) 0.0399(12) Uiso 1.000000 1 R . . .
H33d H -0.1677(3) 0.8915(2) 0.7023(3) 0.0399(12) Uiso 1.000000 1 R . . .
F33B F -0.1176(4) 0.8645(2) 0.99523(19) 0.0864(13) Uani 1.000000 1 . . . .
F34A F 0.6350(3) 0.71364(14) 0.12744(16) 0.0514(8) Uani 1.000000 1 . . . .
C35A C 0.6173(6) 0.5146(2) 0.1730(3) 0.0571(16) Uani 1.000000 1 . . . .
C34B C -0.1367(4) 0.8629(2) 0.8110(3) 0.0356(11) Uani 1.000000 1 . . . .
F34B F -0.1307(3) 0.96252(15) 0.85487(17) 0.0586(9) Uani 1.000000 1 . . . .
C36A C 0.6134(7) 0.5115(3) 0.1041(3) 0.085(3) Uani 1.000000 1 . . . .
C35B C -0.1393(4) 0.7850(3) 0.8294(3) 0.0453(13) Uani 1.000000 1 . . . .
C37A C 0.6181(6) 0.5773(3) 0.0428(3) 0.0674(19) Uani 1.000000 1 . . . .
C36B C -0.1326(5) 0.7342(3) 0.9003(3) 0.0585(17) Uani 1.000000 1 . . . .
C38A C 0.6246(4) 0.6449(2) 0.0516(3) 0.0407(11) Uani 1.000000 1 . . . .
C37B C -0.1235(5) 0.7611(3) 0.9563(3) 0.0628(17) Uani 1.000000 1 . . . .
C39A C 0.6283(4) 0.6461(2) 0.1210(3) 0.0316(10) Uani 1.000000 1 . . . .
C39B C -0.1304(4) 0.8875(3) 0.8687(3) 0.0449(13) Uani 1.000000 1 . . . .
C38B C -0.1242(5) 0.8389(3) 0.9401(3) 0.0571(16) Uani 1.000000 1 . . . .
C32A C 0.4274(3) 0.5332(2) 0.3317(2) 0.0205(8) Uani 1.000000 1 . . . .
H32A H 0.4390(3) 0.4802(2) 0.3430(2) 0.0246(9) Uiso 1.000000 1 R . . .
F28B F -0.3443(5) 0.5198(3) 0.8588(3) 0.0597(14) Uani 0.582(4) 1 D U . 1
F27B F -0.2205(6) 0.4410(3) 0.9690(3) 0.0695(16) Uani 0.582(4) 1 D U . 1
F26B F 0.0127(6) 0.4600(3) 0.9498(3) 0.0717(16) Uani 0.582(4) 1 D U . 1
F20 F 0.6584(12) 0.4411(10) 0.1015(11) 0.045(4) Uani 0.250000 1 . . . -1
F29B F -0.2360(7) 0.5832(5) 0.7766(6) 0.070(2) Uani 0.418(4) 1 D U . 2
F25B F 0.1625(7) 0.5744(4) 0.7951(4) 0.0390(16) Uani 0.418(4) 1 D U . 2
C1 C -0.0344(8) 0.5858(4) 0.7776(3) 0.039(3) Uani 0.418(4) 1 D U . 2
C2 C -0.1481(7) 0.5626(5) 0.8057(4) 0.049(2) Uani 0.418(4) 1 DG U . 2
C3 C -0.1738(6) 0.5072(5) 0.8764(4) 0.066(3) Uani 0.418(4) 1 DG U . 2
C4 C -0.0858(8) 0.4751(4) 0.9189(3) 0.055(2) Uani 0.418(4) 1 DG U . 2
C5 C 0.0279(7) 0.4983(4) 0.8908(4) 0.052(2) Uani 0.418(4) 1 DG U . 2
C6 C 0.0536(6) 0.5537(5) 0.8202(4) 0.042(2) Uani 0.418(4) 1 DG U . 2
C7 C -0.0029(4) 0.64766(18) 0.70397(17) 0.0300(9) Uani 1.000000 1 D U . .
H7aa H -0.0607(4) 0.68793(18) 0.68493(17) 0.0360(10) Uiso 0.582(4) 1 R . . 1
H7ab H 0.0619(4) 0.67141(18) 0.71453(17) 0.0360(10) Uiso 0.582(4) 1 R . . 1
H7bc H 0.0570(4) 0.67989(18) 0.70812(17) 0.0360(10) Uiso 0.418(4) 1 R . . 2
H7bd H -0.0719(4) 0.67986(18) 0.68994(17) 0.0360(10) Uiso 0.418(4) 1 R . . 2
F28C F -0.2776(8) 0.4766(6) 0.9098(6) 0.090(3) Uani 0.418(4) 1 D U . 2
F27C F -0.0998(9) 0.4188(5) 0.9915(5) 0.081(2) Uani 0.418(4) 1 D U . 2
F26C F 0.1182(8) 0.4674(4) 0.9334(4) 0.069(2) Uani 0.418(4) 1 D U . 2
O1 O -0.1192(5) 0.3654(4) 0.8215(4) 0.0519(15) Uani 0.650000 1 . U . -1
C10 C -0.3190(12) 0.3438(13) 0.8605(12) 0.064(4) Uani 0.650000 1 . U . -1
H10e H -0.3347(12) 0.3878(13) 0.8169(12) 0.096(5) Uiso 0.650000 1 R . . -1
H10f H -0.3142(12) 0.3602(13) 0.9024(12) 0.096(5) Uiso 0.650000 1 R . . -1
H10g H -0.3817(12) 0.3070(13) 0.8746(12) 0.096(5) Uiso 0.650000 1 R . . -1
C11 C -0.2090(9) 0.3141(5) 0.8427(6) 0.056(2) Uani 0.650000 1 . U . -1
H11 H -0.1975(9) 0.2632(5) 0.8450(6) 0.068(3) Uiso 0.650000 1 R . . -1
C12 C -0.0187(7) 0.3361(5) 0.7917(5) 0.0467(18) Uani 0.650000 1 . U . -1
H12 H -0.0122(7) 0.2869(5) 0.7890(5) 0.056(2) Uiso 0.650000 1 R . . -1
C13 C 0.0749(8) 0.3911(5) 0.7654(6) 0.058(2) Uani 0.650000 1 . U . -1
H13e H 0.1408(8) 0.3584(5) 0.7584(6) 0.087(3) Uiso 0.650000 1 R . . -1
H13f H 0.0672(8) 0.4320(5) 0.7177(6) 0.087(3) Uiso 0.650000 1 R . . -1
H13g H 0.0877(8) 0.4130(5) 0.8023(6) 0.087(3) Uiso 0.650000 1 R . . -1
C8 C -0.3026(16) 0.3488(18) 0.8561(17) 0.047(5) Uani 0.350000 1 D U . 1
H8a H -0.3364(16) 0.3137(18) 0.8383(17) 0.070(7) Uiso 0.350000 1 R . . 1
H8b H -0.3254(16) 0.3338(18) 0.9103(17) 0.070(7) Uiso 0.350000 1 R . . 1
H8c H -0.3305(16) 0.4004(18) 0.8311(17) 0.070(7) Uiso 0.350000 1 R . . 1
C9 C -0.1725(12) 0.3402(7) 0.8386(7) 0.039(3) Uani 0.350000 1 D U . 1
C14 C -0.1070(10) 0.3920(7) 0.7774(7) 0.037(3) Uani 0.350000 1 D U . 1
H14 H -0.1438(10) 0.4349(7) 0.7453(7) 0.044(3) Uiso 0.350000 1 R . . 1
C15 C 0.0107(11) 0.3821(7) 0.7627(7) 0.040(3) Uani 0.350000 1 D U . 1
H15 H 0.0537(11) 0.4175(7) 0.7198(7) 0.047(3) Uiso 0.350000 1 R . . 1
C16 C 0.0676(10) 0.3209(6) 0.8096(7) 0.041(3) Uani 0.350000 1 D U . 1
H16 H 0.1489(10) 0.3139(6) 0.7997(7) 0.049(3) Uiso 0.350000 1 R . . 1
C18 C 0.0016(10) 0.2711(6) 0.8708(7) 0.043(3) Uani 0.350000 1 D U . 1
H18 H 0.0389(10) 0.2290(6) 0.9037(7) 0.051(3) Uiso 0.350000 1 R . . 1
C19 C -0.1173(10) 0.2796(6) 0.8865(6) 0.040(3) Uani 0.350000 1 D U . 1
H19 H -0.1602(10) 0.2442(6) 0.9296(6) 0.048(3) Uiso 0.350000 1 R . . 1

loop_
_atom_site_aniso_label
_atom_site_aniso_U_11
_atom_site_aniso_U_22
_atom_site_aniso_U_33
_atom_site_aniso_U_12
_atom_site_aniso_U_13
_atom_site_aniso_U_23
Co1 0.0111(3) 0.0096(3) 0.0226(4) -0.0001(2) 0.0013(3) -0.0073(3)
N1 0.0128(15) 0.0111(14) 0.0238(16) 0.0005(11) 0.0002(12) -0.0067(12)
F1 0.0317(13) 0.0320(13) 0.0439(15) 0.0015(10) -0.0154(11) -0.0202(11)
B1 0.018(2) 0.025(2) 0.030(2) 0.0017(17) -0.0061(18) -0.0122(19)
F2 0.0187(12) 0.0405(14) 0.0427(14) 0.0056(10) -0.0043(10) -0.0246(12)
Co2 0.0110(3) 0.0084(3) 0.0118(3) -0.0012(2) -0.0009(2) -0.0039(2)
B2 0.023(2) 0.023(2) 0.024(2) 0.0084(18) -0.0015(18) -0.0063(18)
F3 0.0300(14) 0.0473(16) 0.0371(15) -0.0107(12) -0.0039(11) -0.0008(12)
F4 0.0226(12) 0.0327(13) 0.0477(15) 0.0109(10) -0.0141(11) -0.0252(11)
F6 0.0271(12) 0.0227(11) 0.0294(12) 0.0001(9) -0.0075(10) -0.0096(10)
F5 0.0643(19) 0.0424(15) 0.0389(15) 0.0351(14) -0.0134(14) -0.0174(13)
F8 0.0185(13) 0.0573(17) 0.0423(16) -0.0050(12) -0.0033(11) 0.0077(13)
F7 0.0311(13) 0.0372(13) 0.0247(12) 0.0105(10) -0.0075(10) -0.0132(10)
N1B 0.0131(14) 0.0100(13) 0.0124(14) -0.0017(11) -0.0015(11) -0.0039(11)
N10A 0.0151(15) 0.0110(14) 0.0212(16) 0.0000(11) 0.0016(12) -0.0054(12)
F10A 0.0281(13) 0.0252(12) 0.0416(14) 0.0054(10) -0.0146(11) -0.0094(11)
C10A 0.0131(18) 0.0140(17) 0.026(2) -0.0003(13) -0.0004(15) -0.0073(15)
N11A 0.0169(16) 0.0146(15) 0.0289(17) 0.0011(12) 0.0009(13) -0.0110(13)
N10B 0.0151(15) 0.0113(13) 0.0135(14) 0.0004(11) -0.0025(11) -0.0051(11)
F10B 0.0275(12) 0.0261(12) 0.0349(13) 0.0086(9) -0.0109(10) -0.0159(10)
C10B 0.0131(17) 0.0175(17) 0.0161(17) -0.0003(13) -0.0026(14) -0.0059(14)
F11A 0.072(2) 0.0449(16) 0.0386(16) -0.0056(15) -0.0259(15) 0.0042(13)
C11A 0.0150(18) 0.0146(16) 0.0190(18) 0.0007(13) 0.0006(14) -0.0076(14)
N12A 0.0164(15) 0.0138(14) 0.0190(16) 0.0028(12) -0.0013(12) -0.0062(12)
N11B 0.0184(15) 0.0136(14) 0.0158(15) -0.0013(11) -0.0034(12) -0.0060(12)
F11B 0.0290(13) 0.0589(17) 0.0433(15) -0.0012(12) 0.0050(11) -0.0372(14)
C11B 0.0142(17) 0.0140(16) 0.0122(16) -0.0013(13) -0.0017(13) -0.0031(13)
F12A 0.077(2) 0.0644(19) 0.0230(14) -0.0374(17) 0.0085(14) -0.0103(13)
C12A 0.0165(18) 0.0164(17) 0.0209(19) 0.0008(14) -0.0007(15) -0.0082(15)
N20A 0.0158(15) 0.0154(14) 0.0264(17) 0.0020(12) -0.0021(13) -0.0113(13)
C206 0.069(2) 0.048(3) 0.063(2) -0.0078(15) -0.0142(13) -0.0197(14)
C205 0.068(2) 0.044(3) 0.064(2) 0.0021(15) -0.0142(13) -0.0193(15)
C204 0.076(3) 0.045(2) 0.060(2) 0.0112(16) -0.0184(14) -0.0293(14)
C203 0.081(3) 0.088(4) 0.066(2) 0.0247(17) -0.0205(14) -0.0408(16)
C202 0.075(2) 0.075(3) 0.067(2) 0.0051(15) -0.0174(14) -0.0415(16)
C201 0.066(2) 0.053(3) 0.0670(19) -0.0109(15) -0.0140(13) -0.0285(14)
C200 0.096(4) 0.083(4) 0.066(2) -0.015(2) -0.0118(14) -0.0317(15)
C19B 0.024(2) 0.0205(18) 0.024(2) 0.0023(15) -0.0084(16) -0.0143(16)
C20A 0.0140(18) 0.0147(17) 0.035(2) -0.0013(14) 0.0021(16) -0.0133(16)
C19A 0.026(2) 0.0191(18) 0.026(2) -0.0038(15) -0.0062(16) -0.0091(16)
C18B 0.025(2) 0.034(2) 0.030(2) -0.0031(17) 0.0002(17) -0.0229(19)
C18A 0.028(2) 0.032(2) 0.035(2) -0.0162(18) 0.0077(19) -0.0204(19)
C17B 0.038(2) 0.039(2) 0.0147(19) -0.0118(19) 0.0040(17) -0.0133(18)
C17A 0.049(3) 0.035(2) 0.023(2) -0.026(2) 0.006(2) -0.0090(19)
C16B 0.034(2) 0.0225(19) 0.020(2) -0.0021(17) -0.0083(17) -0.0059(16)
C16A 0.047(3) 0.023(2) 0.022(2) -0.0069(19) -0.0146(19) 0.0020(17)
C15B 0.0220(19) 0.0179(17) 0.0193(18) 0.0026(14) -0.0069(15) -0.0106(15)
C15A 0.023(2) 0.0161(18) 0.029(2) -0.0009(15) -0.0064(16) -0.0068(16)
C14B 0.0243(19) 0.0134(16) 0.0174(18) -0.0029(14) -0.0034(15) -0.0097(14)
F14B 0.0272(12) 0.0212(11) 0.0234(11) 0.0071(9) -0.0077(9) -0.0095(9)
C14A 0.0233(19) 0.0109(16) 0.0214(19) -0.0037(14) -0.0028(15) -0.0072(14)
C13B 0.0186(18) 0.0124(16) 0.0172(18) -0.0008(13) -0.0057(14) -0.0072(14)
F13B 0.0533(17) 0.0321(13) 0.0227(13) 0.0006(12) -0.0140(12) 0.0002(10)
F14A 0.0202(12) 0.0305(12) 0.0412(14) -0.0008(10) -0.0075(10) -0.0110(11)
C13A 0.0218(19) 0.0131(17) 0.0232(19) -0.0002(14) -0.0022(15) -0.0078(15)
N12B 0.0180(15) 0.0113(13) 0.0146(14) -0.0027(11) -0.0030(12) -0.0049(11)
F12B 0.0542(17) 0.0647(18) 0.0193(13) -0.0139(14) 0.0075(12) -0.0157(12)
C12B 0.0144(17) 0.0148(16) 0.0143(17) -0.0018(13) -0.0031(14) -0.0034(14)
F13A 0.0321(14) 0.0635(18) 0.0486(17) -0.0227(13) 0.0153(12) -0.0343(14)
N21A 0.0197(16) 0.0192(15) 0.0242(17) 0.0006(12) -0.0018(13) -0.0118(13)
N20B 0.0122(14) 0.0120(13) 0.0128(14) -0.0009(11) -0.0014(11) -0.0028(11)
F20B 0.0377(15) 0.0419(14) 0.0293(13) -0.0023(11) -0.0117(11) -0.0055(11)
C20B 0.0125(17) 0.0134(16) 0.0168(17) -0.0009(13) 0.0006(14) -0.0070(14)
C21A 0.0123(17) 0.0140(16) 0.031(2) 0.0016(13) -0.0055(15) -0.0099(15)
N22A 0.0221(17) 0.0211(16) 0.0293(18) 0.0054(13) -0.0070(14) -0.0179(14)
N21B 0.0169(15) 0.0107(13) 0.0161(15) -0.0005(11) 0.0002(12) -0.0034(12)
F21B 0.081(2) 0.0546(17) 0.0221(13) -0.0198(15) -0.0015(13) -0.0167(12)
C21B 0.0104(16) 0.0127(16) 0.0174(17) 0.0013(13) -0.0037(13) -0.0072(14)
C22A 0.0136(18) 0.0213(18) 0.036(2) 0.0024(14) -0.0044(16) -0.0164(17)
N30A 0.0258(18) 0.0188(16) 0.0310(19) -0.0019(13) 0.0061(15) -0.0077(14)
C29B 0.031(2) 0.0212(19) 0.020(2) -0.0052(16) -0.0011(17) -0.0022(16)
F30A 0.178(4) 0.0176(14) 0.0419(18) -0.0044(18) 0.041(2) 0.0024(13)
C30A 0.0154(18) 0.0166(17) 0.025(2) -0.0005(14) -0.0004(15) -0.0080(15)
F29A 0.037(2) 0.041(2) 0.036(2) -0.0060(13) 0.0058(12) -0.0185(14)
C28B 0.022(2) 0.034(2) 0.041(3) -0.0065(18) 0.0061(19) -0.011(2)
C27B 0.040(3) 0.031(2) 0.033(2) -0.0113(19) 0.019(2) -0.0128(19)
C26B 0.056(3) 0.023(2) 0.022(2) -0.0120(19) 0.001(2) -0.0096(17)
C25B 0.030(2) 0.0165(18) 0.021(2) -0.0051(15) -0.0035(16) -0.0019(15)
F25A 0.062(2) 0.058(3) 0.035(3) 0.0010(13) -0.0126(12) -0.0130(19)
C24B 0.026(2) 0.0113(16) 0.0166(18) -0.0049(14) 0.0030(15) -0.0010(14)
F24B 0.0345(14) 0.0495(15) 0.0290(14) -0.0082(12) -0.0088(11) -0.0084(12)
C24A 0.049(2) 0.027(4) 0.029(2) -0.0008(12) 0.0004(11) -0.0216(16)
C29A 0.051(2) 0.038(3) 0.038(2) -0.0023(12) -0.0008(11) -0.0218(14)
C28A 0.067(2) 0.037(3) 0.0376(19) -0.0093(13) 0.0071(11) -0.0239(13)
C27A 0.079(2) 0.031(3) 0.0377(19) -0.0046(13) 0.0006(12) -0.0259(13)
C26A 0.081(2) 0.045(3) 0.037(2) -0.0060(13) -0.0030(12) -0.0157(15)
C25A 0.061(2) 0.033(3) 0.034(2) 0.0032(13) -0.0078(12) -0.0219(14)
C23B 0.032(2) 0.0122(17) 0.0169(19) 0.0005(15) 0.0025(16) 0.0000(14)
F23B 0.0243(14) 0.071(2) 0.062(2) -0.0044(13) 0.0077(13) -0.0180(16)
N22B 0.0179(15) 0.0108(14) 0.0157(15) 0.0018(11) -0.0013(12) -0.0026(12)
F22B 0.066(2) 0.0607(19) 0.0449(17) -0.0111(15) 0.0329(15) -0.0252(15)
C22B 0.0158(18) 0.0139(17) 0.0219(19) 0.0018(13) -0.0003(15) -0.0070(14)
N31A 0.0277(19) 0.0203(16) 0.034(2) -0.0078(14) 0.0085(15) -0.0096(15)
N30B 0.0273(18) 0.0175(15) 0.0268(18) -0.0085(13) 0.0121(14) -0.0107(14)
F30B 0.098(3) 0.0303(15) 0.061(2) -0.0168(15) 0.0317(18) -0.0299(14)
C30B 0.0187(18) 0.0127(16) 0.0115(17) -0.0031(13) 0.0017(14) -0.0010(13)
F31A 0.258(10) 0.024(3) 0.053(4) -0.032(5) 0.031(6) -0.019(2)
C31A 0.0193(19) 0.0174(17) 0.0219(19) -0.0017(14) -0.0001(15) -0.0064(15)
N32A 0.0218(17) 0.0218(16) 0.0263(18) -0.0039(13) 0.0046(14) -0.0069(14)
N31B 0.0312(19) 0.0162(16) 0.037(2) -0.0089(14) 0.0179(16) -0.0139(15)
F31B 0.156(4) 0.0224(15) 0.066(2) -0.0083(18) 0.040(2) -0.0156(15)
C31B 0.0204(19) 0.0112(16) 0.0148(17) -0.0015(13) 0.0008(14) -0.0041(13)
F32A 0.246(6) 0.048(2) 0.039(2) -0.040(3) 0.022(3) -0.0205(16)
C33A 0.016(2) 0.036(2) 0.040(3) -0.0035(17) 0.0057(18) -0.008(2)
N32B 0.0206(17) 0.0160(15) 0.0318(18) -0.0048(12) 0.0106(14) -0.0124(14)
F32B 0.138(4) 0.049(2) 0.051(2) -0.018(2) 0.035(2) -0.0031(16)
C32B 0.0209(19) 0.0127(17) 0.024(2) -0.0016(14) 0.0076(15) -0.0085(15)
F33A 0.076(2) 0.0259(14) 0.0430(17) -0.0057(13) -0.0061(15) 0.0015(12)
C34A 0.023(2) 0.022(2) 0.037(2) -0.0023(16) 0.0143(18) -0.0059(18)
C33B 0.020(2) 0.027(2) 0.052(3) -0.0081(17) 0.0170(19) -0.021(2)
F33B 0.148(4) 0.059(2) 0.052(2) -0.040(2) 0.024(2) -0.0276(17)
F34A 0.077(2) 0.0210(13) 0.0542(18) -0.0119(13) -0.0059(15) -0.0112(12)
C35A 0.097(5) 0.016(2) 0.038(3) -0.004(2) 0.028(3) -0.001(2)
C34B 0.030(2) 0.025(2) 0.048(3) -0.0106(17) 0.024(2) -0.019(2)
F34B 0.090(2) 0.0284(14) 0.0584(19) -0.0221(15) 0.0147(17) -0.0238(14)
C36A 0.176(8) 0.019(2) 0.047(3) -0.019(3) 0.037(4) -0.014(2)
C35B 0.049(3) 0.029(2) 0.055(3) -0.013(2) 0.032(2) -0.026(2)
C37A 0.129(6) 0.034(3) 0.032(3) -0.020(3) 0.022(3) -0.014(2)
C36B 0.082(4) 0.025(2) 0.056(3) -0.013(2) 0.039(3) -0.018(2)
C38A 0.054(3) 0.019(2) 0.038(3) -0.005(2) 0.006(2) -0.0024(19)
C37B 0.077(4) 0.040(3) 0.051(3) -0.015(3) 0.036(3) -0.009(3)
C39A 0.026(2) 0.019(2) 0.047(3) -0.0035(16) 0.0029(19) -0.0113(19)
C39B 0.051(3) 0.029(2) 0.050(3) -0.021(2) 0.025(2) -0.019(2)
C38B 0.077(4) 0.041(3) 0.050(3) -0.024(3) 0.027(3) -0.024(3)
C32A 0.0190(19) 0.0175(18) 0.0197(19) -0.0022(14) 0.0019(15) -0.0021(15)
F28B 0.067(2) 0.059(3) 0.056(3) -0.0143(13) 0.0082(12) -0.0286(19)
F27B 0.109(3) 0.053(3) 0.045(2) -0.0198(17) 0.0080(14) -0.0191(14)
F26B 0.105(3) 0.060(3) 0.048(2) 0.0019(17) -0.0192(15) -0.0144(16)
F20 0.061(9) 0.023(6) 0.053(9) -0.005(6) 0.013(7) -0.024(6)
F29B 0.057(3) 0.074(5) 0.074(4) -0.0142(17) 0.0099(16) -0.025(2)
F25B 0.051(3) 0.033(3) 0.021(3) -0.0057(15) 0.0025(14) 0.0024(19)
C1 0.053(2) 0.032(5) 0.039(3) -0.0056(14) 0.0106(13) -0.025(2)
C2 0.054(2) 0.044(4) 0.057(3) -0.0114(14) 0.0171(13) -0.0342(19)
C3 0.073(3) 0.060(6) 0.061(3) -0.0171(16) 0.0175(14) -0.025(2)
C4 0.075(3) 0.041(4) 0.052(3) -0.0157(17) 0.0197(14) -0.0297(18)
C5 0.075(3) 0.037(4) 0.039(2) -0.0121(16) 0.0128(14) -0.0163(17)
C6 0.053(2) 0.034(4) 0.040(2) -0.0089(15) 0.0109(14) -0.0196(17)
C7 0.031(2) 0.0307(17) 0.0366(18) -0.0014(13) 0.0054(13) -0.0265(13)
F28C 0.076(3) 0.087(5) 0.089(4) -0.0263(18) 0.0218(16) -0.021(3)
F27C 0.115(5) 0.060(4) 0.058(3) -0.021(2) 0.0188(17) -0.0178(18)
F26C 0.086(3) 0.055(4) 0.054(3) -0.014(2) 0.0015(17) -0.007(2)
O1 0.043(3) 0.038(3) 0.077(4) -0.001(2) 0.008(3) -0.030(3)
C10 0.049(6) 0.074(7) 0.067(7) -0.010(4) -0.001(4) -0.027(5)
C11 0.054(5) 0.039(4) 0.074(5) -0.001(3) 0.001(3) -0.022(3)
C12 0.040(4) 0.039(4) 0.066(4) 0.000(3) 0.001(3) -0.029(3)
C13 0.044(5) 0.064(5) 0.073(5) 0.002(4) -0.002(4) -0.035(4)
C8 0.059(10) 0.045(9) 0.037(8) -0.010(6) -0.019(6) -0.010(5)
C9 0.055(7) 0.027(6) 0.036(5) -0.007(4) -0.019(4) -0.007(4)
C14 0.047(6) 0.024(5) 0.042(6) -0.004(4) -0.016(4) -0.009(4)
C15 0.041(6) 0.030(5) 0.052(6) -0.007(4) -0.016(4) -0.015(4)
C16 0.039(6) 0.027(5) 0.066(6) 0.002(4) -0.027(4) -0.019(4)
C18 0.059(6) 0.020(5) 0.058(6) 0.005(4) -0.037(4) -0.014(4)
C19 0.068(6) 0.022(5) 0.034(5) -0.002(4) -0.028(4) -0.007(3)

loop_
_atom_type_symbol
_atom_type_scat_dispersion_real
_atom_type_scat_dispersion_imag
_atom_type_scat_Cromer_Mann_a1
_atom_type_scat_Cromer_Mann_a2
_atom_type_scat_Cromer_Mann_a3
_atom_type_scat_Cromer_Mann_a4
_atom_type_scat_Cromer_Mann_b1
_atom_type_scat_Cromer_Mann_b2
_atom_type_scat_Cromer_Mann_b3
_atom_type_scat_Cromer_Mann_b4
_atom_type_scat_Cromer_Mann_c
_atom_type_scat_source
_atom_type_scat_dispersion_source
B 0.00141 0.00067 2.05450 1.33260 1.09790 0.70680 23.21850 1.02100 60.34980 0.14030 -0.19320 'International Tables Volume C Table 6.1.1.4 (pp. 500-502)' 'Henke, Gullikson and Davis, At. Data and Nucl. Data Tables, 1993, 54, 2'
C 0.00347 0.00161 2.31000 1.02000 1.58860 0.86500 20.84390 10.20750 0.56870 51.65120 0.21560 'International Tables Volume C Table 6.1.1.4 (pp. 500-502)' 'Henke, Gullikson and Davis, At. Data and Nucl. Data Tables, 1993, 54, 2'
Co 0.35655 0.96576 12.28410 7.34090 4.00340 2.34880 4.27910 0.27840 13.53590 71.16920 1.01180 'International Tables Volume C Table 6.1.1.4 (pp. 500-502)' 'Henke, Gullikson and Davis, At. Data and Nucl. Data Tables, 1993, 54, 2'
F 0.01794 0.01033 3.53920 2.64120 1.51700 1.02430 10.28250 4.29440 0.26150 26.14760 0.27760 'International Tables Volume C Table 6.1.1.4 (pp. 500-502)' 'Henke, Gullikson and Davis, At. Data and Nucl. Data Tables, 1993, 54, 2'
H 0.00000 0.00000 0.49300 0.32291 0.14019 0.04081 10.51090 26.12570 3.14236 57.79970 0.00304 'International Tables Volume C Table 6.1.1.4 (pp. 500-502)' 'Henke, Gullikson and Davis, At. Data and Nucl. Data Tables, 1993, 54, 2'
N 0.00653 0.00323 12.21260 3.13220 2.01250 1.16630 0.00570 9.89330 28.99750 0.58260 -11.52900 'International Tables Volume C Table 6.1.1.4 (pp. 500-502)' 'Henke, Gullikson and Davis, At. Data and Nucl. Data Tables, 1993, 54, 2'
O 0.01158 0.00611 3.04850 2.28680 1.54630 0.86700 13.27710 5.70110 0.32390 32.90890 0.25080 'International Tables Volume C Table 6.1.1.4 (pp. 500-502)' 'Henke, Gullikson and Davis, At. Data and Nucl. Data Tables, 1993, 54, 2'

loop_
_geom_angle_atom_site_label_1
_geom_angle_atom_site_label_2
_geom_angle_atom_site_label_3
_geom_angle
_geom_angle_site_symmetry_1
_geom_angle_site_symmetry_3
_geom_angle_publ_flag
N1 Co1 N1 180.0 2_566 . y
N10A Co1 N1 100.35(11) . 2_566 y
N10A Co1 N1 100.35(11) 2_566 . y
N10A Co1 N1 79.65(11) . . y
N10A Co1 N1 79.65(11) 2_566 2_566 y
N10A Co1 N10A 180.0 2_566 . y
N20A Co1 N1 103.30(11) . 2_566 y
N20A Co1 N1 103.30(11) 2_566 . y
N20A Co1 N1 76.70(11) . . y
N20A Co1 N1 76.70(11) 2_566 2_566 y
N20A Co1 N10A 94.51(11) . . y
N20A Co1 N10A 85.49(11) . 2_566 y
N20A Co1 N10A 85.49(11) 2_566 . y
N20A Co1 N10A 94.51(11) 2_566 2_566 y
N20A Co1 N20A 180.0 2_566 . y
C10A N1 Co1 110.2(2) . . ?
C20A N1 Co1 107.9(2) . . ?
C20A N1 C10A 109.8(3) . . ?
C30A N1 Co1 105.9(2) . . ?
C30A N1 C10A 112.1(3) . . ?
C30A N1 C20A 110.7(3) . . ?
F2 B1 F1 108.3(3) . . ?
F3 B1 F1 109.7(3) . . ?
F3 B1 F2 110.0(3) . . ?
F4 B1 F1 110.4(3) . . ?
F4 B1 F2 108.9(3) . . ?
F4 B1 F3 109.6(3) . . ?
N1B Co2 N1B 180.0 2_676 . y
N10B Co2 N1B 78.75(10) . . y
N10B Co2 N1B 78.75(10) 2_676 2_676 y
N10B Co2 N1B 101.25(10) . 2_676 y
N10B Co2 N1B 101.25(10) 2_676 . y
N10B Co2 N10B 180.0 2_676 . y
N20B Co2 N1B 103.57(10) . 2_676 y
N20B Co2 N1B 76.43(10) 2_676 2_676 y
N20B Co2 N1B 76.43(10) . . y
N20B Co2 N1B 103.57(10) 2_676 . y
N20B Co2 N10B 94.75(10) . . y
N20B Co2 N10B 85.25(10) . 2_676 y
N20B Co2 N10B 85.25(10) 2_676 . y
N20B Co2 N10B 94.75(10) 2_676 2_676 y
N20B Co2 N20B 180.0 2_676 . y
F5 B2 F6 110.2(4) . . ?
F8 B2 F6 108.9(3) . . ?
F8 B2 F5 109.8(3) . . ?
F7 B2 F6 108.4(3) . . ?
F7 B2 F5 109.6(3) . . ?
F7 B2 F8 109.9(4) . . ?
C10B N1B Co2 109.65(19) . . ?
C20B N1B Co2 105.72(19) . . ?
C20B N1B C10B 109.8(3) . . ?
C30B N1B Co2 108.72(19) . . ?
C30B N1B C10B 111.5(3) . . ?
C30B N1B C20B 111.3(2) . . ?
N11A N10A Co1 130.0(2) . . ?
C11A N10A Co1 114.8(2) . . ?
C11A N10A N11A 110.7(3) . . ?
H10a C10A N1 109.60(18) . . ?
H10b C10A N1 109.60(18) . . ?
H10b C10A H10a 108.1 . . ?
C11A C10A N1 110.3(3) . . ?
C11A C10A H10a 109.60(19) . . ?
C11A C10A H10b 109.6(2) . . ?
N12A N11A N10A 105.8(3) . . ?
N11B N10B Co2 133.2(2) . . ?
C11B N10B Co2 114.4(2) . . ?
C11B N10B N11B 110.1(3) . . ?
H10c C10B N1B 109.61(17) . . ?
H10d C10B N1B 109.61(17) . . ?
H10d C10B H10c 108.1 . . ?
C11B C10B N1B 110.3(3) . . ?
C11B C10B H10c 109.61(18) . . ?
C11B C10B H10d 109.61(18) . . ?
C10A C11A N10A 119.0(3) . . ?
C12A C11A N10A 107.0(3) . . ?
C12A C11A C10A 134.0(3) . . ?
C12A N12A N11A 111.6(3) . . ?
C13A N12A N11A 119.0(3) . . ?
C13A N12A C12A 129.2(3) . . ?
N12B N11B N10B 105.9(3) . . ?
C10B C11B N10B 120.0(3) . . ?
C12B C11B N10B 107.3(3) . . ?
C12B C11B C10B 132.6(3) . . ?
N12A C12A C11A 104.9(3) . . ?
H12A C12A C11A 127.5(2) . . ?
H12A C12A N12A 127.54(19) . . ?
N21A N20A Co1 136.3(2) . . ?
C21A N20A Co1 113.5(2) . . ?
C21A N20A N21A 110.2(3) . . ?
C205 C206 H206 119.5(4) . . ?
C201 C206 H206 119.5(4) . . ?
C201 C206 C205 121.0(6) . . ?
H205 C205 C206 122.0(4) . . ?
C204 C205 C206 116.0(6) . . ?
C204 C205 H205 122.0(4) . . ?
H204 C204 C205 118.3(4) . . ?
C203 C204 C205 123.4(6) . . ?
C203 C204 H204 118.3(4) . . ?
H203 C203 C204 119.5(4) . . ?
C202 C203 C204 121.0(6) . . ?
C202 C203 H203 119.5(4) . . ?
H202 C202 C203 121.1(4) . . ?
C201 C202 C203 117.7(6) . . ?
C201 C202 H202 121.1(4) . . ?
C202 C201 C206 120.7(6) . . ?
C200 C201 C206 121.5(6) . . ?
C200 C201 C202 117.8(6) . . ?
H20e C200 C201 109.5 . . ?
H20f C200 C201 109.5 . . ?
H20f C200 H20e 109.5 . . ?
H20g C200 C201 109.5 . . ?
H20g C200 H20e 109.5 . . ?
H20g C200 H20f 109.5 . . ?
C18B C19B F10B 117.9(3) . . ?
C14B C19B F10B 120.2(3) . . ?
C14B C19B C18B 121.9(4) . . ?
H20a C20A N1 110.07(18) . . ?
H20b C20A N1 110.07(19) . . ?
H20b C20A H20a 108.4 . . ?
C21A C20A N1 108.1(3) . . ?
C21A C20A H20a 110.1(2) . . ?
C21A C20A H20b 110.1(2) . . ?
C14A C19A C18A 122.2(4) . . ?
F14A C19A C18A 118.2(4) . . ?
F14A C19A C14A 119.6(3) . . ?
C19B C18B F11B 120.1(4) . . ?
C17B C18B F11B 120.0(4) . . ?
C17B C18B C19B 119.8(4) . . ?
C17A C18A C19A 120.1(4) . . ?
F13A C18A C19A 120.2(4) . . ?
F13A C18A C17A 119.6(4) . . ?
C16B C17B C18B 119.8(4) . . ?
F12B C17B C18B 119.8(4) . . ?
F12B C17B C16B 120.4(4) . . ?
C18A C17A F12A 120.0(4) . . ?
C16A C17A F12A 120.5(4) . . ?
C16A C17A C18A 119.5(4) . . ?
C15B C16B C17B 119.5(4) . . ?
F13B C16B C17B 120.4(4) . . ?
F13B C16B C15B 120.1(4) . . ?
C17A C16A F11A 119.8(4) . . ?
C15A C16A F11A 120.2(4) . . ?
C15A C16A C17A 120.1(4) . . ?
C14B C15B C16B 122.5(3) . . ?
F14B C15B C16B 118.9(3) . . ?
F14B C15B C14B 118.6(3) . . ?
C16A C15A F10A 118.2(3) . . ?
C14A C15A F10A 119.6(3) . . ?
C14A C15A C16A 122.2(4) . . ?
C15B C14B C19B 116.4(3) . . ?
C13B C14B C19B 122.1(3) . . ?
C13B C14B C15B 121.5(3) . . ?
C15A C14A C19A 115.9(3) . . ?
C13A C14A C19A 122.9(3) . . ?
C13A C14A C15A 121.0(3) . . ?
H13c C13B C14B 109.33(18) . . ?
H13d C13B C14B 109.33(19) . . ?
H13d C13B H13c 108.0 . . ?
N12B C13B C14B 111.5(3) . . ?
N12B C13B H13c 109.33(18) . . ?
N12B C13B H13d 109.33(17) . . ?
C14A C13A N12A 113.3(3) . . ?
H13a C13A N12A 108.91(18) . . ?
H13a C13A C14A 108.9(2) . . ?
H13b C13A N12A 108.91(18) . . ?
H13b C13A C14A 108.91(19) . . ?
H13b C13A H13a 107.7 . . ?
C13B N12B N11B 120.0(3) . . ?
C12B N12B N11B 111.8(3) . . ?
C12B N12B C13B 128.2(3) . . ?
N12B C12B C11B 104.9(3) . . ?
H12B C12B C11B 127.5(2) . . ?
H12B C12B N12B 127.55(18) . . ?
N22A N21A N20A 105.1(3) . . ?
N21B N20B Co2 134.7(2) . . ?
C21B N20B Co2 114.4(2) . . ?
C21B N20B N21B 110.4(3) . . ?
H20c C20B N1B 110.12(17) . . ?
H20d C20B N1B 110.12(17) . . ?
H20d C20B H20c 108.4 . . ?
C21B C20B N1B 107.9(3) . . ?
C21B C20B H20c 110.12(18) . . ?
C21B C20B H20d 110.12(18) . . ?
C20A C21A N20A 119.3(3) . . ?
C22A C21A N20A 108.0(3) . . ?
C22A C21A C20A 132.4(3) . . ?
C22A N22A N21A 112.6(3) . . ?
C7 N22A N21A 119.2(3) . . ?
C7 N22A C22A 127.8(3) . . ?
N22B N21B N20B 105.5(3) . . ?
C20B C21B N20B 118.6(3) . . ?
C22B C21B N20B 107.2(3) . . ?
C22B C21B C20B 134.1(3) . . ?
N22A C22A C21A 104.2(3) . . ?
H22A C22A C21A 127.9(2) . . ?
H22A C22A N22A 127.9(2) . . ?
C31A N30A N31A 108.6(3) . . ?
C24B C29B C28B 122.1(4) . . ?
F24B C29B C28B 118.1(4) . . ?
F24B C29B C24B 119.9(3) . . ?
H30a C30A N1 108.35(17) . . ?
H30b C30A N1 108.35(18) . . ?
H30b C30A H30a 107.4 . . ?
C31A C30A N1 115.7(3) . . ?
C31A C30A H30a 108.35(19) . . ?
C31A C30A H30b 108.4(2) . . ?
C27B C28B C29B 119.7(4) . . ?
F23B C28B C29B 120.5(4) . . ?
F23B C28B C27B 119.8(4) . . ?
C26B C27B C28B 120.0(4) . . ?
F22B C27B C28B 120.0(4) . . ?
F22B C27B C26B 120.0(4) . . ?
C27B C26B F21B 120.2(4) . . ?
C25B C26B F21B 120.6(4) . . ?
C25B C26B C27B 119.2(4) . . ?
C26B C25B F20B 118.3(4) . . ?
C24B C25B F20B 119.6(3) . . ?
C24B C25B C26B 122.0(4) . . ?
C25B C24B C29B 117.0(3) . . ?
C23B C24B C29B 121.2(3) . . ?
C23B C24B C25B 121.6(4) . . ?
C25A C24A C29A 120.0 . . ?
C7 C24A C29A 117.7 . . ?
C7 C24A C25A 122.2 . . ?
C24A C29A F29A 121.2(4) . . ?
C28A C29A F29A 118.8(4) . . ?
C28A C29A C24A 120.0 . . ?
C27A C28A C29A 120.0 . . ?
F28B C28A C29A 119.6(5) . . ?
F28B C28A C27A 120.4(5) . . ?
C26A C27A C28A 120.0 . . ?
F27B C27A C28A 119.6(6) . . ?
F27B C27A C26A 120.4(6) . . ?
C25A C26A C27A 120.0 . . ?
F26B C26A C27A 121.8(5) . . ?
F26B C26A C25A 118.2(5) . . ?
C24A C25A F25A 119.4(5) . . ?
C26A C25A F25A 120.6(5) . . ?
C26A C25A C24A 120.0 . . ?
H23a C23B C24B 109.2(2) . . ?
H23b C23B C24B 109.2(2) . . ?
H23b C23B H23a 107.9 . . ?
N22B C23B C24B 112.2(3) . . ?
N22B C23B H23a 109.2(2) . . ?
N22B C23B H23b 109.17(19) . . ?
C23B N22B N21B 119.4(3) . . ?
C22B N22B N21B 112.0(3) . . ?
C22B N22B C23B 128.1(3) . . ?
N22B C22B C21B 104.9(3) . . ?
H22B C22B C21B 127.5(2) . . ?
H22B C22B N22B 127.55(19) . . ?
N32A N31A N30A 107.3(3) . . ?
C31B N30B N31B 109.1(3) . . ?
H30c C30B N1B 108.25(17) . . ?
H30d C30B N1B 108.25(16) . . ?
H30d C30B H30c 107.4 . . ?
C31B C30B N1B 116.1(3) . . ?
C31B C30B H30c 108.25(19) . . ?
C31B C30B H30d 108.25(18) . . ?
C30A C31A N30A 122.2(3) . . ?
C32A C31A N30A 108.5(3) . . ?
C32A C31A C30A 129.3(3) . . ?
C33A N32A N31A 120.3(3) . . ?
C32A N32A N31A 110.8(3) . . ?
C32A N32A C33A 128.6(3) . . ?
N32B N31B N30B 106.9(3) . . ?
C30B C31B N30B 121.8(3) . . ?
C32B C31B N30B 108.4(3) . . ?
C32B C31B C30B 129.8(3) . . ?
H33a C33A N32A 109.4(2) . . ?
H33b C33A N32A 109.4(2) . . ?
H33b C33A H33a 108.0 . . ?
C34A C33A N32A 111.0(3) . . ?
C34A C33A H33a 109.4(2) . . ?
C34A C33A H33b 109.4(2) . . ?
C32B N32B N31B 110.9(3) . . ?
C33B N32B N31B 119.5(3) . . ?
C33B N32B C32B 129.4(3) . . ?
N32B C32B C31B 104.8(3) . . ?
H32B C32B C31B 127.6(2) . . ?
H32B C32B N32B 127.62(19) . . ?
C35A C34A C33A 121.6(4) . . ?
C39A C34A C33A 122.7(4) . . ?
C39A C34A C35A 115.7(4) . . ?
H33c C33B N32B 109.5(2) . . ?
H33d C33B N32B 109.5(2) . . ?
H33d C33B H33c 108.1 . . ?
C34B C33B N32B 110.7(4) . . ?
C34B C33B H33c 109.5(2) . . ?
C34B C33B H33d 109.5(2) . . ?
C34A C35A F30A 119.3(5) . . ?
C36A C35A F30A 117.9(4) . . ?
C36A C35A C34A 122.8(4) . . ?
C35B C34B C33B 122.0(4) . . ?
C39B C34B C33B 121.8(4) . . ?
C39B C34B C35B 116.2(5) . . ?
C35A C36A F31A 123.9(5) . . ?
C37A C36A F31A 115.5(6) . . ?
C37A C36A C35A 119.6(5) . . ?
F20 C36A F31A 37.7(6) . . ?
F20 C36A C35A 110.0(9) . . ?
F20 C36A C37A 123.8(9) . . ?
C34B C35B F30B 119.1(5) . . ?
C36B C35B F30B 118.0(4) . . ?
C36B C35B C34B 122.9(5) . . ?
C36A C37A F32A 120.5(5) . . ?
C38A C37A F32A 120.0(5) . . ?
C38A C37A C36A 119.5(5) . . ?
C35B C36B F31B 120.7(5) . . ?
C37B C36B F31B 120.1(5) . . ?
C37B C36B C35B 119.2(4) . . ?
C37A C38A F33A 119.8(5) . . ?
C39A C38A F33A 120.7(4) . . ?
C39A C38A C37A 119.5(4) . . ?
C36B C37B F32B 119.3(5) . . ?
C38B C37B F32B 121.5(5) . . ?
C38B C37B C36B 119.2(5) . . ?
F34A C39A C34A 119.2(4) . . ?
C38A C39A C34A 123.0(4) . . ?
C38A C39A F34A 117.8(4) . . ?
F34B C39B C34B 119.0(5) . . ?
C38B C39B C34B 122.8(4) . . ?
C38B C39B F34B 118.2(4) . . ?
C37B C38B F33B 118.9(5) . . ?
C39B C38B F33B 121.4(4) . . ?
C39B C38B C37B 119.7(5) . . ?
N32A C32A C31A 104.7(3) . . ?
H32A C32A C31A 127.6(2) . . ?
H32A C32A N32A 127.6(2) . . ?
C6 C1 C2 120.0 . . ?
C7 C1 C2 122.2 . . ?
C7 C1 C6 117.7 . . ?
C1 C2 F29B 129.5(7) . . ?
C3 C2 F29B 110.5(7) . . ?
C3 C2 C1 120.0 . . ?
C4 C3 C2 120.0 . . ?
F28C C3 C2 127.1(8) . . ?
F28C C3 C4 112.8(8) . . ?
C5 C4 C3 120.0 . . ?
F27C C4 C3 125.8(7) . . ?
F27C C4 C5 114.2(7) . . ?
C6 C5 C4 120.0 . . ?
F26C C5 C4 121.0(6) . . ?
F26C C5 C6 119.0(6) . . ?
C1 C6 F25B 121.6(6) . . ?
C5 C6 F25B 118.4(6) . . ?
C5 C6 C1 120.0 . . ?
C24A C7 N22A 113.8(4) . . ?
C1 C7 N22A 111.1(5) . . ?
C1 C7 C24A 10.8(5) . . ?
H7aa C7 N22A 108.8(2) . . ?
H7aa C7 C24A 108.8(3) . . ?
H7aa C7 C1 119.0(4) . . ?
H7ab C7 N22A 108.8(2) . . ?
H7ab C7 C24A 108.8(3) . . ?
H7ab C7 C1 100.8(4) . . ?
H7ab C7 H7aa 107.7 . . ?
H7bc C7 N22A 109.41(19) . . ?
H7bc C7 C24A 116.5(3) . . ?
H7bc C7 C1 109.4(4) . . ?
H7bc C7 H7aa 98.2 . . ?
H7bc C7 H7ab 10.2 . . ?
H7bd C7 N22A 109.4(2) . . ?
H7bd C7 C24A 98.9(3) . . ?
H7bd C7 C1 109.4(4) . . ?
H7bd C7 H7aa 11.3 . . ?
H7bd C7 H7ab 117.0 . . ?
H7bd C7 H7bc 108.0 . . ?
C12 O1 C11 110.4(6) . . ?
H10f C10 H10e 109.5 . . ?
H10g C10 H10e 109.5 . . ?
H10g C10 H10f 109.5 . . ?
C11 C10 H10e 108.0 . . ?
C11 C10 H10f 106.8 . . ?
C11 C10 H10g 113.5 . . ?
C10 C11 O1 114.5(11) . . ?
H11 C11 O1 122.7(5) . . ?
H11 C11 C10 122.7(9) . . ?
H12 C12 O1 124.5(4) . . ?
C13 C12 O1 111.1(7) . . ?
C13 C12 H12 124.5(5) . . ?
H13e C13 C12 100.3 . . ?
H13f C13 C12 114.0 . . ?
H13f C13 H13e 109.5 . . ?
H13g C13 C12 113.8 . . ?
H13g C13 H13e 109.4 . . ?
H13g C13 H13f 109.5 . . ?
H8b C8 H8a 109.5 . . ?
H8c C8 H8a 109.5 . . ?
H8c C8 H8b 109.5 . . ?
C9 C8 H8a 105.6 . . ?
C9 C8 H8b 109.8 . . ?
C9 C8 H8c 113.0 . . ?
C14 C9 C8 122.3(14) . . ?
C19 C9 C8 118.7(15) . . ?
C19 C9 C14 119.0(12) . . ?
H14 C14 C9 119.6(7) . . ?
C15 C14 C9 120.7(12) . . ?
C15 C14 H14 119.6(7) . . ?
H15 C15 C14 119.5(7) . . ?
C16 C15 C14 121.1(12) . . ?
C16 C15 H15 119.5(7) . . ?
H16 C16 C15 121.3(7) . . ?
C18 C16 C15 117.3(11) . . ?
C18 C16 H16 121.3(6) . . ?
H18 C18 C16 118.6(6) . . ?
C19 C18 C16 122.7(10) . . ?
C19 C18 H18 118.6(6) . . ?
C18 C19 C9 119.1(11) . . ?
H19 C19 C9 120.5(8) . . ?
H19 C19 C18 120.5(6) . . ?

loop_
_geom_bond_atom_site_label_1
_geom_bond_atom_site_label_2
_geom_bond_distance
_geom_bond_site_symmetry_2
_geom_bond_publ_flag
Co1 N1 2.211(3) 2_566 y
Co1 N1 2.211(3) . y
Co1 N10A 2.084(3) . y
Co1 N10A 2.084(3) 2_566 y
Co1 N20A 2.159(3) 2_566 y
Co1 N20A 2.159(3) . y
N1 C10A 1.496(4) . ?
N1 C20A 1.489(4) . ?
N1 C30A 1.486(5) . ?
F1 B1 1.395(5) . ?
B1 F2 1.396(5) . ?
B1 F3 1.386(5) . ?
B1 F4 1.390(5) . ?
Co2 N1B 2.246(3) 2_676 y
Co2 N1B 2.246(3) . y
Co2 N10B 2.125(3) 2_676 y
Co2 N10B 2.125(3) . y
Co2 N20B 2.106(3) 2_676 y
Co2 N20B 2.106(3) . y
B2 F6 1.405(5) . ?
B2 F5 1.377(5) . ?
B2 F8 1.382(5) . ?
B2 F7 1.391(5) . ?
N1B C10B 1.493(4) . ?
N1B C20B 1.488(4) . ?
N1B C30B 1.492(4) . ?
N10A N11A 1.318(4) . ?
N10A C11A 1.351(4) . ?
F10A C15A 1.343(4) . ?
C10A H10a 0.9900 . ?
C10A H10b 0.9900 . ?
C10A C11A 1.494(5) . ?
N11A N12A 1.328(4) . ?
N10B N11B 1.320(4) . ?
N10B C11B 1.355(4) . ?
F10B C19B 1.344(4) . ?
C10B H10c 0.9900 . ?
C10B H10d 0.9900 . ?
C10B C11B 1.490(5) . ?
F11A C16A 1.347(5) . ?
C11A C12A 1.368(5) . ?
N12A C12A 1.353(4) . ?
N12A C13A 1.477(4) . ?
N11B N12B 1.335(4) . ?
F11B C18B 1.344(4) . ?
C11B C12B 1.370(5) . ?
F12A C17A 1.338(5) . ?
C12A H12A 0.9500 . ?
N20A N21A 1.322(4) . ?
N20A C21A 1.354(4) . ?
C206 H206 0.9500 . ?
C206 C205 1.426(8) . ?
C206 C201 1.376(8) . ?
C205 H205 0.9500 . ?
C205 C204 1.333(8) . ?
C204 H204 0.9500 . ?
C204 C203 1.340(8) . ?
C203 H203 0.9500 . ?
C203 C202 1.403(9) . ?
C202 H202 0.9500 . ?
C202 C201 1.346(8) . ?
C201 C200 1.522(9) . ?
C200 H20e 0.9800 . ?
C200 H20f 0.9800 . ?
C200 H20g 0.9800 . ?
C19B C18B 1.381(5) . ?
C19B C14B 1.384(5) . ?
C20A H20a 0.9900 . ?
C20A H20b 0.9900 . ?
C20A C21A 1.491(5) . ?
C19A C18A 1.382(6) . ?
C19A C14A 1.383(5) . ?
C19A F14A 1.337(4) . ?
C18B C17B 1.375(6) . ?
C18A C17A 1.363(7) . ?
C18A F13A 1.343(5) . ?
C17B C16B 1.369(6) . ?
C17B F12B 1.339(4) . ?
C17A C16A 1.362(7) . ?
C16B C15B 1.378(5) . ?
C16B F13B 1.334(4) . ?
C16A C15A 1.383(6) . ?
C15B C14B 1.384(5) . ?
C15B F14B 1.346(4) . ?
C15A C14A 1.386(5) . ?
C14B C13B 1.506(5) . ?
C14A C13A 1.503(5) . ?
C13B H13c 0.9900 . ?
C13B H13d 0.9900 . ?
C13B N12B 1.470(4) . ?
C13A H13a 0.9900 . ?
C13A H13b 0.9900 . ?
N12B C12B 1.342(4) . ?
C12B H12B 0.9500 . ?
N21A N22A 1.338(4) . ?
N20B N21B 1.317(4) . ?
N20B C21B 1.363(4) . ?
F20B C25B 1.342(5) . ?
C20B H20c 0.9900 . ?
C20B H20d 0.9900 . ?
C20B C21B 1.497(5) . ?
C21A C22A 1.364(5) . ?
N22A C22A 1.346(5) . ?
N22A C7 1.471(4) . ?
N21B N22B 1.335(4) . ?
F21B C26B 1.341(5) . ?
C21B C22B 1.362(5) . ?
C22A H22A 0.9500 . ?
N30A N31A 1.299(4) . ?
N30A C31A 1.370(5) . ?
C29B C28B 1.365(6) . ?
C29B C24B 1.383(5) . ?
C29B F24B 1.341(5) . ?
F30A C35A 1.351(5) . ?
C30A H30a 0.9900 . ?
C30A H30b 0.9900 . ?
C30A C31A 1.495(5) . ?
F29A C29A 1.310(6) . ?
C28B C27B 1.375(7) . ?
C28B F23B 1.347(5) . ?
C27B C26B 1.369(7) . ?
C27B F22B 1.344(5) . ?
C26B C25B 1.384(6) . ?
C25B C24B 1.374(5) . ?
F25A C25A 1.330(7) . ?
C24B C23B 1.496(5) . ?
C24A C29A 1.3900 . ?
C24A C25A 1.3900 . ?
C24A C7 1.4791(19) . ?
C29A C28A 1.3900 . ?
C28A C27A 1.3900 . ?
C28A F28B 1.319(7) . ?
C27A C26A 1.3900 . ?
C27A F27B 1.286(6) . ?
C26A C25A 1.3900 . ?
C26A F26B 1.299(7) . ?
C23B H23a 0.9900 . ?
C23B H23b 0.9900 . ?
C23B N22B 1.471(4) . ?
N22B C22B 1.349(4) . ?
C22B H22B 0.9500 . ?
N31A N32A 1.347(4) . ?
N30B N31B 1.308(4) . ?
N30B C31B 1.363(4) . ?
F30B C35B 1.342(6) . ?
C30B H30c 0.9900 . ?
C30B H30d 0.9900 . ?
C30B C31B 1.493(5) . ?
F31A C36A 1.380(8) . ?
C31A C32A 1.356(5) . ?
N32A C33A 1.458(5) . ?
N32A C32A 1.344(5) . ?
N31B N32B 1.349(4) . ?
F31B C36B 1.334(5) . ?
C31B C32B 1.361(5) . ?
F32A C37A 1.336(6) . ?
C33A H33a 0.9900 . ?
C33A H33b 0.9900 . ?
C33A C34A 1.502(6) . ?
N32B C32B 1.347(4) . ?
N32B C33B 1.465(5) . ?
F32B C37B 1.331(7) . ?
C32B H32B 0.9500 . ?
F33A C38A 1.346(5) . ?
C34A C35A 1.365(6) . ?
C34A C39A 1.380(6) . ?
C33B H33c 0.9900 . ?
C33B H33d 0.9900 . ?
C33B C34B 1.510(6) . ?
F33B C38B 1.340(6) . ?
F34A C39A 1.338(5) . ?
C35A C36A 1.367(8) . ?
C34B C35B 1.385(6) . ?
C34B C39B 1.374(7) . ?
F34B C39B 1.346(5) . ?
C36A C37A 1.370(7) . ?
C36A F20 1.415(16) . ?
C35B C36B 1.372(8) . ?
C37A C38A 1.359(7) . ?
C36B C37B 1.377(8) . ?
C38A C39A 1.362(7) . ?
C37B C38B 1.389(7) . ?
C39B C38B 1.365(8) . ?
C32A H32A 0.9500 . ?
F29B C2 1.224(11) . ?
F25B C6 1.320(9) . ?
C1 C2 1.3900 . ?
C1 C6 1.3900 . ?
C1 C7 1.4893(19) . ?
C2 C3 1.3900 . ?
C3 C4 1.3900 . ?
C3 F28C 1.343(10) . ?
C4 C5 1.3900 . ?
C4 F27C 1.414(9) . ?
C5 C6 1.3900 . ?
C5 F26C 1.408(10) . ?
C7 H7aa 0.9900 . ?
C7 H7ab 0.9900 . ?
C7 H7bc 0.9900 . ?
C7 H7bd 0.9900 . ?
O1 C11 1.387(10) . ?
O1 C12 1.398(9) . ?
C10 H10e 0.9797 . ?
C10 H10f 0.9804 . ?
C10 H10g 0.9801 . ?
C10 C11 1.413(16) . ?
C11 H11 0.9500 . ?
C12 H12 0.9500 . ?
C12 C13 1.460(11) . ?
C13 H13e 0.9799 . ?
C13 H13f 0.9796 . ?
C13 H13g 0.9801 . ?
C8 H8a 0.9799 . ?
C8 H8b 0.9801 . ?
C8 H8c 0.9801 . ?
C8 C9 1.517(16) . ?
C9 C14 1.386(12) . ?
C9 C19 1.383(11) . ?
C14 H14 0.9500 . ?
C14 C15 1.375(12) . ?
C15 H15 0.9500 . ?
C15 C16 1.390(12) . ?
C16 H16 0.9500 . ?
C16 C18 1.373(11) . ?
C18 H18 0.9500 . ?
C18 C19 1.388(11) . ?
C19 H19 0.9500 . ?

loop_
_restr_distance_atom_site_label_1
_restr_distance_atom_site_label_2
_restr_distance_site_symmetry_2
_restr_distance_target
_restr_distance_target_weight_param
_restr_distance_diff
C8 C9 1 1.5100 0.0200 -0.0069
C8 C14 1 2.5200 0.0400 -0.0232
C8 C19 1 2.5200 0.0400 0.0249
C9 C14 1 1.3900 0.0200 0.0038
C9 C15 1 2.4200 0.0400 0.0194
C9 C18 1 2.4100 0.0400 0.0222
C9 C19 1 1.3900 0.0200 0.0072
C14 C15 1 1.3800 0.0200 0.0047
C14 C16 1 2.3900 0.0400 -0.0180
C15 C16 1 1.3900 0.0200 -0.0004
C15 C18 1 2.4000 0.0400 0.0402
C16 C18 1 1.3800 0.0200 0.0073
C16 C19 1 2.4000 0.0400 -0.0226
C18 C19 1 1.3800 0.0200 -0.0076

loop_
_restr_equal_distance_atom_site_label_1
_restr_equal_distance_atom_site_label_2
_restr_equal_distance_site_symmetry_2
_restr_equal_distance_class_id
N22A C24A 1 25
N22A C1 1 25
F29A C24A 1 27
F29A C29A 1 2
F29A C28A 1 28
F25A C24A 1 29
F25A C26A 1 30
F25A C25A 1 4
C24A C29A 1 6
C24A C28A 1 31
C24A C26A 1 11
C24A C25A 1 7
C29A C28A 1 8
C29A C27A 1 20
C29A C25A 1 13
C29A F28B 1 3
C28A C27A 1 10
C28A C26A 1 14
C28A F28B 1 12
C28A F27B 1 21
C27A C26A 1 15
C27A C25A 1 22
C27A F28B 1 1
C27A F27B 1 17
C27A F26B 1 23
C26A C25A 1 18
C26A F27B 1 24
C26A F26B 1 19
C25A F26B 1 26
F29B C1 1 27
F29B C2 1 2
F29B C3 1 28
F25B C1 1 29
F25B C5 1 30
F25B C6 1 4
C1 C2 1 6
C1 C3 1 31
C1 C5 1 11
C1 C6 1 7
C2 C3 1 8
C2 C4 1 20
C2 C6 1 13
C2 F28C 1 3
C3 C4 1 10
C3 C5 1 14
C3 F28C 1 12
C3 F27C 1 21
C4 C5 1 15
C4 C6 1 22
C4 F28C 1 1
C4 F27C 1 17
C4 F26C 1 23
C5 C6 1 18
C5 F27C 1 24
C5 F26C 1 19
C6 F26C 1 26
C7 C24A 1 32
C7 C1 1 32
C8 C14 1 9
C8 C19 1 9
C9 C14 1 16
C9 C15 1 5
C9 C18 1 5
C14 C15 1 16
C14 C16 1 5
C14 C19 1 5
C15 C16 1 16
C15 C18 1 5
C16 C18 1 16
C18 C19 1 16
C19 C9 1 16
C19 C16 1 5

loop_
_restr_equal_distance_class_class_id
_restr_equal_distance_class_target_weight_param
_restr_equal_distance_class_average
_restr_equal_distance_class_esd
_restr_equal_distance_class_diff_max
1 0.0400 2.3140 0.0375 0.0375
2 0.0200 1.2670 0.0428 0.0428
3 0.0400 2.3942 0.0529 0.0529
4 0.0200 1.3254 0.0050 0.0050
5 0.0400 2.3942 0.0197 0.0344
6 0.0200 1.3900 0.0000 0.0000
7 0.0200 1.3900 0.0000 0.0000
8 0.0200 1.3900 0.0000 0.0000
9 0.0400 2.5191 0.0241 0.0241
10 0.0200 1.3900 0.0000 0.0000
11 0.0400 2.4076 0.0000 0.0000
12 0.0200 1.3310 0.0118 0.0118
13 0.0400 2.4076 0.0000 0.0000
14 0.0400 2.4076 0.0000 0.0000
15 0.0200 1.3900 0.0000 0.0000
16 0.0200 1.3825 0.0065 0.0098
17 0.0200 1.3501 0.0641 0.0641
18 0.0200 1.3900 0.0000 0.0000
19 0.0200 1.3532 0.0546 0.0546
20 0.0400 2.4076 0.0000 0.0000
21 0.0400 2.4053 0.0915 0.0915
22 0.0400 2.4076 0.0000 0.0000
23 0.0400 2.3923 0.0427 0.0427
24 0.0400 2.3381 0.0159 0.0159
25 0.0400 2.4566 0.0149 0.0149
26 0.0400 2.3592 0.0516 0.0516
27 0.0400 2.3590 0.0063 0.0063
28 0.0400 2.2370 0.0869 0.0869
29 0.0400 2.3571 0.0085 0.0085
30 0.0400 2.3463 0.0173 0.0173
31 0.0400 2.4076 0.0000 0.0000
32 0.0010 1.4842 0.0051 0.0051

loop_
_restr_U_similar_atom_site_label_1
_restr_U_similar_atom_site_label_2
_restr_U_similar_weight_param
O1 C11 0.0100
O1 C12 0.0100
C10 C11 0.0100
C12 C13 0.0100
C8 C9 0.0100
C8 C9 0.0400
C9 C14 0.0400
C9 C14 0.0100
C9 C19 0.0100
C9 C19 0.0400
C14 C15 0.0400
C14 C15 0.0100
C15 C16 0.0100
C15 C16 0.0400
C16 C18 0.0400
C16 C18 0.0100
C18 C19 0.0400
C18 C19 0.0100

loop_
_restr_chirality_atom_site_label_1
_restr_chirality_atom_site_label_2
_restr_chirality_atom_site_label_3
_restr_chirality_atom_site_label_4
_restr_chirality_site_symmetry_1
_restr_chirality_site_symmetry_2
_restr_chirality_site_symmetry_3
_restr_chirality_site_symmetry_4
_restr_chirality_volume_target
_restr_chirality_weight_param
_restr_chirality_diff
C9 C14 C18 C19 1 1 1 1 0.0000 0.1000 0.0679
C14 C18 C19 C8 1 1 1 1 0.0000 0.1000 -0.0883
C15 C9 C14 C18 1 1 1 1 0.0000 0.1000 0.0989
C18 C19 C8 C16 1 1 1 1 0.0000 0.1000 0.0291

loop_
_restr_rigu_atom_site_label_1
_restr_rigu_atom_site_label_2
_restr_rigu_target_weight_param
_restr_rigu_u13_diff
_restr_rigu_u23_diff
_restr_rigu_u33_diff
C206 C205 0.001000 -0.000846 -0.001004 -0.001884
C206 C204 0.001000 0.000027 0.002567 0.003669
C206 C202 0.001000 0.004109 0.004675 -0.000880
C206 C201 0.001000 -0.000754 0.000571 0.001266
C206 C200 0.001000 -0.008539 0.007974 -0.005206
C205 C204 0.001000 -0.001286 -0.003054 0.000050
C205 C203 0.001000 0.006114 0.001840 -0.002372
C205 C201 0.001000 -0.002115 0.001385 -0.001207
C204 C203 0.001000 -0.000096 0.000121 0.000199
C204 C202 0.001000 0.000432 -0.001122 -0.001694
C203 C202 0.001000 0.001669 -0.001711 -0.000415
C203 C201 0.001000 0.000798 -0.003515 -0.003571
C202 C201 0.001000 0.000037 -0.000012 0.001054
C202 C200 0.001000 0.008683 -0.011120 -0.006706
C201 C200 0.001000 0.000450 0.000523 0.001522
F29A C24A 0.001000 -0.002384 -0.010470 -0.004578
F29A C29A 0.001000 -0.002465 -0.002663 -0.000249
F29A C28A 0.001000 -0.005089 -0.003831 -0.004821
F25A C24A 0.001000 -0.002989 0.010181 0.000333
F25A C26A 0.001000 0.012459 0.005668 -0.002414
F25A C25A 0.001000 0.002547 0.002920 -0.000054
C24A C29A 0.001000 -0.000193 -0.000238 -0.001179
C24A C28A 0.001000 0.006373 0.004416 -0.005734
C24A C26A 0.001000 -0.003037 -0.002431 -0.004757
C24A C25A 0.001000 -0.000626 -0.001083 0.000685
C29A C28A 0.001000 -0.000685 -0.000285 0.002905
C29A C27A 0.001000 -0.004489 -0.004270 -0.002585
C29A C25A 0.001000 -0.001244 -0.010125 -0.001904
C29A F28B 0.001000 0.002580 0.001320 -0.004915
C28A C27A 0.001000 -0.001564 -0.003297 0.002094
C28A C26A 0.001000 -0.001217 -0.012562 -0.003013
C28A F28B 0.001000 0.001532 0.001737 0.000804
C28A F27B 0.001000 -0.008501 -0.007420 -0.006715
C27A C26A 0.001000 0.001331 -0.001599 -0.001503
C27A C25A 0.001000 0.008711 -0.005519 0.003980
C27A F28B 0.001000 -0.000475 0.018222 -0.001562
C27A F27B 0.001000 0.001008 -0.000262 0.001190
C27A F26B 0.001000 -0.000519 -0.019451 -0.008133
C26A C25A 0.001000 0.001468 -0.000983 -0.002323
C26A F27B 0.001000 0.012923 0.007901 -0.007287
C26A F26B 0.001000 -0.001683 -0.003191 0.001274
C25A F26B 0.001000 0.001514 0.001997 -0.006829
F29B C1 0.001000 0.002640 -0.005999 0.004255
F29B C2 0.001000 -0.000572 -0.001583 0.000338
F29B C3 0.001000 -0.010211 -0.010856 0.000816
F25B C1 0.001000 0.001858 0.011705 -0.007998
F25B C5 0.001000 -0.000786 -0.001715 -0.012259
F25B C6 0.001000 0.000316 0.000647 -0.000743
C1 C2 0.001000 0.000749 0.000798 0.001596
C1 C3 0.001000 -0.000081 -0.001954 -0.007014
C1 C5 0.001000 -0.007560 -0.010805 -0.002676
C1 C6 0.001000 0.000028 -0.001080 -0.000746
C1 C7 0.001000 -0.001342 0.002089 -0.000465
C2 C3 0.001000 -0.000348 -0.000220 0.001370
C2 C4 0.001000 -0.007799 -0.009518 -0.000793
C2 C6 0.001000 0.001384 -0.009894 0.004897
C2 C7 0.001000 0.000127 0.001668 0.006568
C2 F28C 0.001000 -0.000095 -0.004565 -0.007472
C3 C4 0.001000 -0.001139 -0.003195 -0.000465
C3 C5 0.001000 0.001641 -0.010409 0.001201
C3 F28C 0.001000 -0.000991 -0.000962 0.001087
C3 F27C 0.001000 -0.012781 -0.016429 -0.005344
C4 C5 0.001000 -0.000169 -0.000438 -0.002313
C4 C6 0.001000 0.000989 -0.000365 0.007491
C4 F28C 0.001000 -0.000697 0.011852 -0.003027
C4 F27C 0.001000 -0.000904 -0.000926 0.001109
C4 F26C 0.001000 0.001007 -0.017389 -0.002700
C5 C6 0.001000 0.000037 -0.000201 -0.002270
C5 F27C 0.001000 0.006177 0.004544 -0.014232
C5 F26C 0.001000 -0.001126 -0.002918 -0.000797
C6 C7 0.001000 -0.007652 0.012461 0.006408
C6 F26C 0.001000 -0.002757 -0.007101 -0.005244
